data_4300239
loop_
_publ_author_name
'Maarten B. Dinger'
'Michael J. Scott'

_publ_section_title
;
Alkali Salts of C3-Symmetric, Linked Aryloxides: Selective Binding of
Substrates with Metal Aggregates
;
_journal_name_full 'Inorganic Chemistry'
_journal_page_first 1238
_journal_page_last 1254
_journal_paper_doi 10.1021/ic991309q
_journal_volume 39
_journal_year 2000
_chemical_formula_sum 'C142 H175 Na6 O12.5'
_chemical_formula_weight 2219.76
_space_group_IT_number 2
_symmetry_cell_setting triclinic
_symmetry_space_group_name_Hall '-P 1'
_symmetry_space_group_name_H-M 'P -1'
_atom_sites_solution_hydrogens geom
_atom_sites_solution_primary direct
_atom_sites_solution_secondary difmap
_audit_creation_method SHELXL-97
_cell_angle_alpha 75.1430(10)
_cell_angle_beta 89.7620(10)
_cell_angle_gamma 64.0390(10)
_cell_formula_units_Z 2
_cell_length_a 17.5872(3)
_cell_length_b 18.4231(3)
_cell_length_c 24.0992(3)
_cell_measurement_temperature 173(2)
_cell_measurement_theta_max 0.85
_cell_measurement_theta_min 1.00
_cell_volume 6733.07(19)
_computing_cell_refinement 'Bruker SMART'
_computing_data_collection 'Bruker SMART'
_computing_data_reduction 'Bruker SAINT'
_computing_structure_refinement 'SHELXL-97 (Sheldrick, 1997)'
_computing_structure_solution 'SHELXS-97 (Sheldrick, 1990)'
_diffrn_ambient_temperature 173(2)
_diffrn_measured_fraction_theta_full 0.955
_diffrn_measured_fraction_theta_max 0.955
_diffrn_radiation_monochromator graphite
_diffrn_radiation_source 'fine-focus sealed tube'
_diffrn_radiation_type MoK\a
_diffrn_radiation_wavelength 0.71073
_diffrn_reflns_av_R_equivalents 0.0282
_diffrn_reflns_av_sigmaI/netI 0.0697
_diffrn_reflns_limit_h_max 22
_diffrn_reflns_limit_h_min -21
_diffrn_reflns_limit_k_max 23
_diffrn_reflns_limit_k_min -23
_diffrn_reflns_limit_l_max 31
_diffrn_reflns_limit_l_min -22
_diffrn_reflns_number 43729
_diffrn_reflns_theta_full 27.50
_diffrn_reflns_theta_max 27.50
_diffrn_reflns_theta_min 1.30
_exptl_absorpt_coefficient_mu 0.084
_exptl_absorpt_correction_T_max 1.00
_exptl_absorpt_correction_T_min 0.85
_exptl_absorpt_correction_type SADABS
_exptl_crystal_density_diffrn 1.095
_exptl_crystal_density_method 'not measured'
_exptl_crystal_F_000 2386
_refine_diff_density_max 1.311
_refine_diff_density_min -0.269
_refine_diff_density_rms 0.072
_refine_ls_extinction_coef 0.0028(3)
_refine_ls_extinction_expression Fc^*^=3DkFc[1+0.001xFc^2^\l^3^/sin(2\q)]^-1/4^
_refine_ls_extinction_method SHELXL
_refine_ls_goodness_of_fit_ref 1.100
_refine_ls_hydrogen_treatment mixed
_refine_ls_matrix_type fullcycle
_refine_ls_number_parameters 1470
_refine_ls_number_reflns 29527
_refine_ls_number_restraints 6
_refine_ls_restrained_S_all 1.101
_refine_ls_R_factor_all 0.1246
_refine_ls_R_factor_gt 0.0755
_refine_ls_shift/su_max 0.030
_refine_ls_shift/su_mean 0.002
_refine_ls_structure_factor_coef Fsqd
_refine_ls_weighting_details 'calc w=3D1/[\s^2^(Fo^2^)+(0.0834P)^2^+6.2145P] where P=3D(Fo^2^+2Fc^2^)/3'
_refine_ls_weighting_scheme calc
_refine_ls_wR_factor_gt 0.1840
_refine_ls_wR_factor_ref 0.2221
_reflns_number_gt 19038
_reflns_number_total 29527
_reflns_threshold_expression >2sigma(I)
_cod_original_cell_volume 6733.08(18)
_cod_original_formula_sum 'C142 H175 Na6 O12.50'
_cod_database_code 4300239

loop_
_symmetry_equiv_pos_as_xyz
'x, y, z'
'-x, -y, -z'

loop_
_atom_site_label
_atom_site_type_symbol
_atom_site_fract_x
_atom_site_fract_y
_atom_site_fract_z
_atom_site_U_iso_or_equiv
_atom_site_adp_type
_atom_site_occupancy
_atom_site_symmetry_multiplicity
_atom_site_calc_flag
_atom_site_refinement_flags
_atom_site_disorder_assembly
_atom_site_disorder_group
Na1 Na 0.58025(7) 0.06583(7) 0.92644(5) 0.0279(2) Uani 1 1 d . . .
Na2 Na 0.34664(7) 0.11728(7) 0.99499(5) 0.0283(2) Uani 1 1 d . . .
Na3 Na 0.57421(7) -0.03275(7) 1.10221(5) 0.0269(2) Uani 1 1 d . . .
O1 O 0.64667(12) 0.00025(12) 1.02028(8) 0.0254(4) Uani 1 1 d . . .
O2 O 0.42815(12) 0.14077(11) 0.92437(8) 0.0250(4) Uani 1 1 d . . .
O3 O 0.42710(12) 0.04774(11) 1.08875(8) 0.0248(4) Uani 1 1 d . . .
C1 C 0.50142(16) 0.14976(16) 1.02584(11) 0.0202(5) Uani 1 1 d . . .
H1A H 0.5011 0.1002 1.0181 0.024 Uiso 1 1 calc R . .
C2 C 0.59076(17) 0.12035(17) 1.05654(11) 0.0222(5) Uani 1 1 d . . .
C3 C 0.66093(17) 0.04709(17) 1.04921(12) 0.0240(6) Uani 1 1 d . . .
C4 C 0.74443(18) 0.02451(18) 1.07529(13) 0.0282(6) Uani 1 1 d . . .
C5 C 0.82343(19) -0.0534(2) 1.06901(14) 0.0356(7) Uani 1 1 d . . .
C6 C 0.9072(2) -0.0629(3) 1.09746(19) 0.0550(10) Uani 1 1 d . . .
H6A H 0.9544 -0.1120 1.0924 0.082 Uiso 1 1 calc R . .
H6B H 0.9043 -0.0683 1.1380 0.082 Uiso 1 1 calc R . .
H6C H 0.9150 -0.0140 1.0796 0.082 Uiso 1 1 calc R . .
C7 C 0.8335(2) -0.0470(2) 1.00460(16) 0.0473(9) Uani 1 1 d . . .
H7A H 0.7827 -0.0411 0.9851 0.071 Uiso 1 1 calc R . .
H7B H 0.8813 -0.0971 1.0014 0.071 Uiso 1 1 calc R . .
H7C H 0.8428 0.0010 0.9872 0.071 Uiso 1 1 calc R . .
C8 C 0.8151(2) -0.1333(2) 1.09858(16) 0.0437(8) Uani 1 1 d . . .
H8A H 0.7636 -0.1297 1.0820 0.066 Uiso 1 1 calc R . .
H8B H 0.8134 -0.1388 1.1392 0.066 Uiso 1 1 calc R . .
H8C H 0.8632 -0.1814 1.0931 0.066 Uiso 1 1 calc R . .
C9 C 0.75241(19) 0.0750(2) 1.10680(14) 0.0329(7) Uani 1 1 d . . .
H9A H 0.8068 0.0612 1.1227 0.040 Uiso 1 1 calc R . .
C10 C 0.68398(19) 0.14517(19) 1.11613(13) 0.0301(6) Uani 1 1 d . . .
C11 C 0.6985(2) 0.1964(2) 1.15284(14) 0.0365(7) Uani 1 1 d . . .
C12 C 0.6141(2) 0.2665(2) 1.16105(17) 0.0485(9) Uani 1 1 d . . .
H12A H 0.6256 0.2969 1.1840 0.073 Uiso 1 1 calc R . .
H12B H 0.5794 0.2420 1.1803 0.073 Uiso 1 1 calc R . .
H12C H 0.5846 0.3043 1.1240 0.073 Uiso 1 1 calc R . .
C13 C 0.7527(3) 0.2375(3) 1.12235(19) 0.0581(11) Uani 1 1 d . . .
H13A H 0.7619 0.2694 1.1451 0.087 Uiso 1 1 calc R . .
H13B H 0.7235 0.2742 1.0849 0.087 Uiso 1 1 calc R . .
H13C H 0.8066 0.1945 1.1180 0.087 Uiso 1 1 calc R . .
C14 C 0.7449(3) 0.1379(3) 1.21284(16) 0.0530(10) Uani 1 1 d . . .
H14A H 0.7538 0.1700 1.2356 0.080 Uiso 1 1 calc R . .
H14B H 0.7989 0.0949 1.2087 0.080 Uiso 1 1 calc R . .
H14C H 0.7109 0.1124 1.2318 0.080 Uiso 1 1 calc R . .
C15 C 0.60378(19) 0.16612(18) 1.09059(12) 0.0270(6) Uani 1 1 d . . .
H15A H 0.5570 0.2122 1.0963 0.032 Uiso 1 1 calc R . .
C16 C 0.48240(17) 0.21483(16) 0.96708(12) 0.0218(5) Uani 1 1 d . . .
C17 C 0.44159(17) 0.20817(16) 0.91927(12) 0.0224(5) Uani 1 1 d . . .
C18 C 0.41893(19) 0.27372(18) 0.86577(13) 0.0290(6) Uani 1 1 d . . .
C19 C 0.3748(2) 0.2701(2) 0.81210(13) 0.0365(7) Uani 1 1 d . . .
C20 C 0.4357(3) 0.1934(2) 0.79246(14) 0.0462(9) Uani 1 1 d . . .
H20A H 0.4081 0.1912 0.7591 0.069 Uiso 1 1 calc R . .
H20B H 0.4502 0.1428 0.8232 0.069 Uiso 1 1 calc R . .
H20C H 0.4865 0.1984 0.7829 0.069 Uiso 1 1 calc R . .
C21 C 0.3520(3) 0.3486(2) 0.76053(16) 0.0578(11) Uani 1 1 d . . .
H21A H 0.3141 0.3979 0.7710 0.087 Uiso 1 1 calc R . .
H21B H 0.3247 0.3439 0.7281 0.087 Uiso 1 1 calc R . .
H21C H 0.4031 0.3528 0.7503 0.087 Uiso 1 1 calc R . .
C22 C 0.2915(2) 0.2660(2) 0.82593(16) 0.0489(9) Uani 1 1 d . . .
H22A H 0.2549 0.3143 0.8380 0.073 Uiso 1 1 calc R . .
H22B H 0.3037 0.2157 0.8564 0.073 Uiso 1 1 calc R . .
H22C H 0.2636 0.2653 0.7920 0.073 Uiso 1 1 calc R . .
C23 C 0.4370(2) 0.34080(18) 0.86311(13) 0.0332(7) Uani 1 1 d . . .
H23A H 0.4203 0.3837 0.8286 0.040 Uiso 1 1 calc R . .
C24 C 0.4789(2) 0.34742(18) 0.90974(13) 0.0303(6) Uani 1 1 d . . .
C25 C 0.4930(2) 0.4255(2) 0.90417(15) 0.0402(8) Uani 1 1 d . . .
C26 C 0.5491(3) 0.4150(2) 0.95683(18) 0.0558(11) Uani 1 1 d . . .
H26A H 0.6039 0.3678 0.9604 0.084 Uiso 1 1 calc R . .
H26B H 0.5227 0.4056 0.9911 0.084 Uiso 1 1 calc R . .
H26C H 0.5560 0.4651 0.9521 0.084 Uiso 1 1 calc R . .
C27 C 0.4056(3) 0.5017(2) 0.8996(2) 0.0630(12) Uani 1 1 d . . .
H27A H 0.4133 0.5511 0.8961 0.094 Uiso 1 1 calc R . .
H27B H 0.3792 0.4913 0.9337 0.094 Uiso 1 1 calc R . .
H27C H 0.3698 0.5102 0.8662 0.094 Uiso 1 1 calc R . .
C28 C 0.5352(3) 0.4432(3) 0.84979(17) 0.0569(11) Uani 1 1 d . . .
H28A H 0.5896 0.3959 0.8524 0.085 Uiso 1 1 calc R . .
H28B H 0.5427 0.4925 0.8468 0.085 Uiso 1 1 calc R . .
H28C H 0.4995 0.4521 0.8162 0.085 Uiso 1 1 calc R . .
C29 C 0.50192(18) 0.28256(17) 0.96073(12) 0.0259(6) Uani 1 1 d . . .
H29A H 0.5315 0.2840 0.9920 0.031 Uiso 1 1 calc R . .
C30 C 0.43091(17) 0.18007(16) 1.06438(11) 0.0216(5) Uani 1 1 d . . .
C31 C 0.40024(17) 0.12397(16) 1.09643(12) 0.0226(5) Uani 1 1 d . . .
C32 C 0.33871(18) 0.15378(18) 1.13506(12) 0.0259(6) Uani 1 1 d . . .
C33 C 0.3016(2) 0.09693(19) 1.17090(14) 0.0339(7) Uani 1 1 d . . .
C34 C 0.3735(2) 0.0141(2) 1.20932(15) 0.0438(8) Uani 1 1 d . . .
H34A H 0.3492 -0.0202 1.2312 0.066 Uiso 1 1 calc R . .
H34B H 0.4042 0.0265 1.2354 0.066 Uiso 1 1 calc R . .
H34C H 0.4117 -0.0156 1.1854 0.066 Uiso 1 1 calc R . .
C35 C 0.2396(2) 0.1390(2) 1.21116(16) 0.0470(9) Uani 1 1 d . . .
H35A H 0.2185 0.1014 1.2323 0.070 Uiso 1 1 calc R . .
H35B H 0.1928 0.1899 1.1885 0.070 Uiso 1 1 calc R . .
H35C H 0.2689 0.1520 1.2378 0.070 Uiso 1 1 calc R . .
C36 C 0.2511(2) 0.0781(2) 1.12924(17) 0.0438(8) Uani 1 1 d . . .
H36A H 0.2279 0.0428 1.1512 0.066 Uiso 1 1 calc R . .
H36B H 0.2884 0.0497 1.1043 0.066 Uiso 1 1 calc R . .
H36C H 0.2056 0.1299 1.1063 0.066 Uiso 1 1 calc R . .
C37 C 0.31213(19) 0.23500(19) 1.13915(13) 0.0292(6) Uani 1 1 d . . .
H37A H 0.2739 0.2527 1.1653 0.035 Uiso 1 1 calc R . .
C38 C 0.33934(19) 0.29184(18) 1.10638(13) 0.0294(6) Uani 1 1 d . . .
C39 C 0.3076(2) 0.38049(19) 1.11353(14) 0.0342(7) Uani 1 1 d . . .
C40 C 0.3371(3) 0.4357(2) 1.0687(2) 0.0595(12) Uani 1 1 d . . .
H40A H 0.3157 0.4412 1.0305 0.089 Uiso 1 1 calc R . .
H40B H 0.3983 0.4099 1.0728 0.089 Uiso 1 1 calc R . .
H40C H 0.3158 0.4903 1.0748 0.089 Uiso 1 1 calc R . .
C41 C 0.3432(2) 0.3730(2) 1.17432(17) 0.0504(9) Uani 1 1 d . . .
H41A H 0.3255 0.3387 1.2031 0.076 Uiso 1 1 calc R . .
H41B H 0.3218 0.4280 1.1798 0.076 Uiso 1 1 calc R . .
H41C H 0.4043 0.3476 1.1778 0.076 Uiso 1 1 calc R . .
C42 C 0.2098(2) 0.4256(2) 1.10681(16) 0.0413(8) Uani 1 1 d . . .
H42A H 0.1877 0.4303 1.0690 0.062 Uiso 1 1 calc R . .
H42B H 0.1910 0.4809 1.1115 0.062 Uiso 1 1 calc R . .
H42C H 0.1896 0.3940 1.1357 0.062 Uiso 1 1 calc R . .
C43 C 0.39820(18) 0.26242(17) 1.06879(12) 0.0261(6) Uani 1 1 d . . .
H43A H 0.4166 0.2990 1.0457 0.031 Uiso 1 1 calc R . .
O101 O 0.65408(17) 0.14252(16) 0.89006(13) 0.0539(7) Uani 1 1 d . . .
C101 C 0.6868(2) 0.1685(2) 0.91948(18) 0.0483(9) Uani 1 1 d . . .
H10A H 0.6802 0.1585 0.9586 0.058 Uiso 1 1 calc R . .
C102 C 0.7355(2) 0.2141(2) 0.89758(17) 0.0459(9) Uani 1 1 d . . .
H10B H 0.7346 0.2336 0.8578 0.055 Uiso 1 1 calc R . .
C103 C 0.7813(2) 0.2284(2) 0.93334(17) 0.0491(9) Uani 1 1 d . . .
H10C H 0.7764 0.2123 0.9725 0.059 Uiso 1 1 calc R . .
C104 C 0.8388(3) 0.2669(2) 0.91776(17) 0.0495(9) Uani 1 1 d . . .
C105 C 0.8496(4) 0.2961(3) 0.8613(2) 0.0763(15) Uani 1 1 d . . .
H10D H 0.8180 0.2938 0.8315 0.092 Uiso 1 1 calc R . .
C106 C 0.9076(4) 0.3292(4) 0.8484(2) 0.0920(18) Uani 1 1 d . . .
H10E H 0.9158 0.3468 0.8100 0.110 Uiso 1 1 calc R . .
C107 C 0.9522(3) 0.3362(3) 0.8908(2) 0.0720(13) Uani 1 1 d . . .
H10F H 0.9898 0.3595 0.8819 0.086 Uiso 1 1 calc R . .
C108 C 0.9412(4) 0.3088(4) 0.9461(3) 0.0965(19) Uani 1 1 d . . .
H10G H 0.9716 0.3129 0.9756 0.116 Uiso 1 1 calc R . .
C109 C 0.8855(4) 0.2746(4) 0.9598(2) 0.0854(16) Uani 1 1 d . . .
H10H H 0.8791 0.2563 0.9985 0.102 Uiso 1 1 calc R . .
O201 O 0.22727(17) 0.24493(16) 0.98486(12) 0.0536(7) Uani 1 1 d . . .
C201 C 0.2308(2) 0.3108(2) 0.96595(16) 0.0477(9) Uani 1 1 d . . .
H20D H 0.2836 0.3083 0.9584 0.057 Uiso 1 1 calc R . .
C202 C 0.1579(2) 0.3937(2) 0.95427(16) 0.0460(9) Uani 1 1 d . . .
H20E H 0.1041 0.3981 0.9609 0.055 Uiso 1 1 calc R . .
C203 C 0.1676(2) 0.4635(2) 0.93417(16) 0.0465(9) Uani 1 1 d . . .
H20F H 0.2224 0.4554 0.9272 0.056 Uiso 1 1 calc R . .
C204 C 0.1024(2) 0.5513(2) 0.92177(15) 0.0410(8) Uani 1 1 d . . .
C205 C 0.1274(2) 0.6152(2) 0.90851(16) 0.0447(8) Uani 1 1 d . . .
H20G H 0.1848 0.6015 0.9071 0.054 Uiso 1 1 calc R . .
C206 C 0.0682(2) 0.6986(2) 0.89735(17) 0.0494(9) Uani 1 1 d . . .
H20H H 0.0859 0.7406 0.8888 0.059 Uiso 1 1 calc R . .
C207 C -0.0172(2) 0.7198(2) 0.89896(18) 0.0503(9) Uani 1 1 d . . .
H20I H -0.0570 0.7760 0.8914 0.060 Uiso 1 1 calc R . .
C208 C -0.0435(2) 0.6576(2) 0.91180(19) 0.0529(10) Uani 1 1 d . . .
H20J H -0.1011 0.6720 0.9130 0.063 Uiso 1 1 calc R . .
C209 C 0.0154(2) 0.5739(2) 0.92286(18) 0.0489(9) Uani 1 1 d . . .
H20K H -0.0029 0.5323 0.9311 0.059 Uiso 1 1 calc R . .
O301 O 0.59953(16) -0.01683(16) 1.19201(10) 0.0460(6) Uani 1 1 d . . .
C301 C 0.5592(2) 0.0468(2) 1.20661(15) 0.0412(8) Uani 1 1 d . . .
H30A H 0.5202 0.0940 1.1785 0.049 Uiso 1 1 calc R . .
C302 C 0.5673(2) 0.0546(2) 1.26471(14) 0.0419(8) Uani 1 1 d . . .
H30B H 0.6094 0.0101 1.2927 0.050 Uiso 1 1 calc R . .
C303 C 0.5158(2) 0.1237(2) 1.27829(14) 0.0389(7) Uani 1 1 d . . .
H30C H 0.4748 0.1664 1.2488 0.047 Uiso 1 1 calc R . .
C304 C 0.5161(2) 0.1407(2) 1.33449(15) 0.0392(8) Uani 1 1 d . . .
C305 C 0.5853(2) 0.0917(3) 1.37816(17) 0.0516(10) Uani 1 1 d . . .
H30D H 0.6330 0.0471 1.3718 0.062 Uiso 1 1 calc R . .
C306 C 0.5829(3) 0.1095(3) 1.43085(18) 0.0622(12) Uani 1 1 d . . .
H30E H 0.6293 0.0770 1.4595 0.075 Uiso 1 1 calc R . .
C307 C 0.5121(3) 0.1752(3) 1.44116(18) 0.0582(11) Uani 1 1 d . . .
H30F H 0.5107 0.1868 1.4766 0.070 Uiso 1 1 calc R . .
C308 C 0.4439(3) 0.2234(3) 1.39877(17) 0.0525(10) Uani 1 1 d . . .
H30G H 0.3960 0.2674 1.4057 0.063 Uiso 1 1 calc R . .
C309 C 0.4460(2) 0.2068(2) 1.34549(16) 0.0457(8) Uani 1 1 d . . .
H30H H 0.3997 0.2405 1.3169 0.055 Uiso 1 1 calc R . .
Na1B Na 1.09301(7) 0.54105(7) 0.42659(5) 0.0281(2) Uani 1 1 d . . .
Na2B Na 1.07540(7) 0.46766(7) 0.60107(5) 0.0287(2) Uani 1 1 d . . .
Na3B Na 0.85616(7) 0.63535(7) 0.48644(5) 0.0280(2) Uani 1 1 d . . .
O1B O 0.94964(12) 0.63588(12) 0.41555(8) 0.0262(4) Uani 1 1 d . . .
O2B O 1.15350(12) 0.47896(11) 0.52582(8) 0.0250(4) Uani 1 1 d . . .
O3B O 0.92950(12) 0.57058(12) 0.57798(8) 0.0249(4) Uani 1 1 d . . .
C1B C 1.02663(16) 0.64704(16) 0.51551(11) 0.0189(5) Uani 1 1 d . . .
H1BA H 1.0184 0.5997 0.5105 0.023 Uiso 1 1 calc R . .
C2B C 0.96773(16) 0.72454(16) 0.46616(12) 0.0219(5) Uani 1 1 d . . .
C3B C 0.93528(17) 0.71305(17) 0.41667(11) 0.0221(5) Uani 1 1 d . . .
C4B C 0.88552(18) 0.78693(18) 0.36987(12) 0.0266(6) Uani 1 1 d . . .
C5B C 0.8443(2) 0.7810(2) 0.31611(13) 0.0363(7) Uani 1 1 d . . .
C6B C 0.9114(2) 0.7217(2) 0.28594(14) 0.0429(8) Uani 1 1 d . . .
H6BA H 0.9487 0.7453 0.2707 0.064 Uiso 1 1 calc R . .
H6BB H 0.8831 0.7152 0.2549 0.064 Uiso 1 1 calc R . .
H6BC H 0.9439 0.6678 0.3134 0.064 Uiso 1 1 calc R . .
C7B C 0.7982(3) 0.8668(2) 0.26991(16) 0.0546(10) Uani 1 1 d . . .
H7BA H 0.7550 0.9061 0.2864 0.082 Uiso 1 1 calc R . .
H7BB H 0.7722 0.8601 0.2378 0.082 Uiso 1 1 calc R . .
H7BC H 0.8385 0.8874 0.2568 0.082 Uiso 1 1 calc R . .
C8B C 0.7777(2) 0.7494(3) 0.33520(16) 0.0497(9) Uani 1 1 d . . .
H8BA H 0.7354 0.7880 0.3526 0.075 Uiso 1 1 calc R . .
H8BB H 0.8053 0.6949 0.3628 0.075 Uiso 1 1 calc R . .
H8BC H 0.7509 0.7458 0.3021 0.075 Uiso 1 1 calc R . .
C9B C 0.87188(18) 0.86572(18) 0.37470(13) 0.0297(6) Uani 1 1 d . . .
H9BA H 0.8413 0.9128 0.3436 0.036 Uiso 1 1 calc R . .
C10B C 0.90163(17) 0.87731(17) 0.42358(13) 0.0262(6) Uani 1 1 d . . .
C11B C 0.8863(2) 0.96391(18) 0.42933(14) 0.0345(7) Uani 1 1 d . . .
C12B C 0.8438(3) 0.9775(2) 0.48422(18) 0.0640(13) Uani 1 1 d . . .
H12D H 0.8396 1.0287 0.4901 0.096 Uiso 1 1 calc R . .
H12E H 0.8776 0.9310 0.5170 0.096 Uiso 1 1 calc R . .
H12F H 0.7879 0.9814 0.4798 0.096 Uiso 1 1 calc R . .
C13B C 0.8290(2) 1.03650(19) 0.37734(16) 0.0431(8) Uani 1 1 d . . .
H13D H 0.8179 1.0891 0.3842 0.065 Uiso 1 1 calc R . .
H13E H 0.7762 1.0341 0.3720 0.065 Uiso 1 1 calc R . .
H13F H 0.8571 1.0317 0.3432 0.065 Uiso 1 1 calc R . .
C14B C 0.9718(2) 0.9667(2) 0.43452(18) 0.0477(9) Uani 1 1 d . . .
H14D H 0.9625 1.0192 0.4407 0.072 Uiso 1 1 calc R . .
H14E H 0.9972 0.9615 0.3995 0.072 Uiso 1 1 calc R . .
H14F H 1.0091 0.9210 0.4666 0.072 Uiso 1 1 calc R . .
C15B C 0.94833(17) 0.80527(17) 0.46868(12) 0.0239(6) Uani 1 1 d . . .
H15B H 0.9676 0.8114 0.5023 0.029 Uiso 1 1 calc R . .
C16B C 1.12149(16) 0.62350(16) 0.51131(11) 0.0213(5) Uani 1 1 d . . .
C17B C 1.18114(17) 0.53750(17) 0.51907(11) 0.0227(5) Uani 1 1 d . . .
C18B C 1.26950(17) 0.51741(18) 0.51770(13) 0.0265(6) Uani 1 1 d . . .
C19B C 1.33776(18) 0.42618(19) 0.52715(16) 0.0361(7) Uani 1 1 d . . .
C20B C 1.3243(2) 0.3935(2) 0.47749(18) 0.0501(9) Uani 1 1 d . . .
H20L H 1.3322 0.4257 0.4418 0.075 Uiso 1 1 calc R . .
H20M H 1.2675 0.3989 0.4748 0.075 Uiso 1 1 calc R . .
H20N H 1.3647 0.3353 0.4847 0.075 Uiso 1 1 calc R . .
C21B C 1.4287(2) 0.4173(2) 0.5286(2) 0.0532(10) Uani 1 1 d . . .
H21D H 1.4355 0.4478 0.4917 0.080 Uiso 1 1 calc R . .
H21E H 1.4688 0.3589 0.5367 0.080 Uiso 1 1 calc R . .
H21F H 1.4387 0.4395 0.5581 0.080 Uiso 1 1 calc R . .
C22B C 1.3338(2) 0.3702(2) 0.58538(17) 0.0487(9) Uani 1 1 d . . .
H22D H 1.2765 0.3775 0.5878 0.073 Uiso 1 1 calc R . .
H22E H 1.3512 0.3857 0.6164 0.073 Uiso 1 1 calc R . .
H22F H 1.3712 0.3123 0.5884 0.073 Uiso 1 1 calc R . .
C23B C 1.29270(18) 0.58294(19) 0.50597(13) 0.0299(6) Uani 1 1 d . . .
H23B H 1.3501 0.5692 0.5048 0.036 Uiso 1 1 calc R . .
C24B C 1.23489(18) 0.66745(18) 0.49592(13) 0.0279(6) Uani 1 1 d . . .
C25B C 1.26099(19) 0.7392(2) 0.48316(15) 0.0360(7) Uani 1 1 d . . .
C26B C 1.2100(2) 0.8064(2) 0.42702(19) 0.0571(11) Uani 1 1 d . . .
H26D H 1.2259 0.8513 0.4199 0.086 Uiso 1 1 calc R . .
H26E H 1.1502 0.8282 0.4306 0.086 Uiso 1 1 calc R . .
H26F H 1.2219 0.7819 0.3954 0.086 Uiso 1 1 calc R . .
C27B C 1.2433(2) 0.7792(2) 0.53345(19) 0.0517(10) Uani 1 1 d . . .
H27D H 1.2627 0.8216 0.5267 0.078 Uiso 1 1 calc R . .
H27E H 1.2730 0.7366 0.5690 0.078 Uiso 1 1 calc R . .
H27F H 1.1832 0.8043 0.5360 0.078 Uiso 1 1 calc R . .
C28B C 1.3558(2) 0.7079(2) 0.47656(19) 0.0493(9) Uani 1 1 d . . .
H28D H 1.3692 0.7545 0.4684 0.074 Uiso 1 1 calc R . .
H28E H 1.3685 0.6825 0.4454 0.074 Uiso 1 1 calc R . .
H28F H 1.3891 0.6671 0.5118 0.074 Uiso 1 1 calc R . .
C29B C 1.14977(17) 0.68528(17) 0.49907(12) 0.0245(6) Uani 1 1 d . . .
H29B H 1.1097 0.7412 0.4927 0.029 Uiso 1 1 calc R . .
C30B C 1.00033(16) 0.65674(16) 0.57510(11) 0.0215(5) Uani 1 1 d . . .
C31B C 0.94838(17) 0.61951(16) 0.60214(12) 0.0226(5) Uani 1 1 d . . .
C32B C 0.92084(19) 0.63380(18) 0.65582(13) 0.0282(6) Uani 1 1 d . . .
C33B C 0.8684(2) 0.5924(2) 0.68927(14) 0.0369(7) Uani 1 1 d . . .
C34B C 0.7835(2) 0.6222(2) 0.65211(17) 0.0481(9) Uani 1 1 d . . .
H34D H 0.7949 0.6086 0.6161 0.072 Uiso 1 1 calc R . .
H34E H 0.7507 0.6820 0.6447 0.072 Uiso 1 1 calc R . .
H34F H 0.7521 0.5945 0.6724 0.072 Uiso 1 1 calc R . .
C35B C 0.8466(3) 0.6157(3) 0.74633(17) 0.0608(12) Uani 1 1 d . . .
H35D H 0.8982 0.6007 0.7697 0.091 Uiso 1 1 calc R . .
H35E H 0.8172 0.5858 0.7669 0.091 Uiso 1 1 calc R . .
H35F H 0.8107 0.6752 0.7380 0.091 Uiso 1 1 calc R . .
C36B C 0.9199(2) 0.4964(2) 0.70573(15) 0.0435(8) Uani 1 1 d . . .
H36D H 0.9699 0.4790 0.7316 0.065 Uiso 1 1 calc R . .
H36E H 0.9364 0.4790 0.6715 0.065 Uiso 1 1 calc R . .
H36F H 0.8856 0.4710 0.7244 0.065 Uiso 1 1 calc R . .
C37B C 0.9419(2) 0.68625(19) 0.67796(13) 0.0330(7) Uani 1 1 d . . .
H37B H 0.9202 0.6982 0.7116 0.040 Uiso 1 1 calc R . .
C38B C 0.99383(19) 0.72222(18) 0.65259(13) 0.0295(6) Uani 1 1 d . . .
C39B C 1.0118(2) 0.7809(2) 0.67965(14) 0.0359(7) Uani 1 1 d . . .
C40B C 0.9290(3) 0.8633(2) 0.67072(19) 0.0561(10) Uani 1 1 d . . .
H40D H 0.9109 0.8899 0.6301 0.084 Uiso 1 1 calc R . .
H40E H 0.9391 0.9004 0.6880 0.084 Uiso 1 1 calc R . .
H40F H 0.8855 0.8511 0.6886 0.084 Uiso 1 1 calc R . .
C41B C 1.0804(2) 0.8023(2) 0.65195(16) 0.0442(8) Uani 1 1 d . . .
H41D H 1.1321 0.7514 0.6562 0.066 Uiso 1 1 calc R . .
H41E H 1.0907 0.8379 0.6707 0.066 Uiso 1 1 calc R . .
H41F H 1.0615 0.8311 0.6116 0.066 Uiso 1 1 calc R . .
C42B C 1.0417(3) 0.7403(3) 0.74489(16) 0.0554(10) Uani 1 1 d . . .
H42D H 1.0915 0.6873 0.7509 0.083 Uiso 1 1 calc R . .
H42E H 0.9971 0.7315 0.7639 0.083 Uiso 1 1 calc R . .
H42F H 1.0550 0.7769 0.7605 0.083 Uiso 1 1 calc R . .
C43B C 1.02373(18) 0.70414(17) 0.60194(12) 0.0243(6) Uani 1 1 d . . .
H43B H 1.0609 0.7244 0.5851 0.029 Uiso 1 1 calc R . .
O401 O 1.1423(2) 0.62385(19) 0.36160(12) 0.0594(7) Uani 1 1 d . . .
C401 C 1.1089(3) 0.7005(3) 0.35263(16) 0.0503(9) Uani 1 1 d . . .
H40G H 1.0781 0.7225 0.3808 0.060 Uiso 1 1 calc R . .
C402 C 1.1137(3) 0.7594(3) 0.30143(17) 0.0526(10) Uani 1 1 d . . .
H40H H 1.1499 0.7394 0.2748 0.063 Uiso 1 1 calc R . .
C403 C 1.0667(2) 0.8419(2) 0.29222(16) 0.0467(9) Uani 1 1 d . . .
H40I H 1.0337 0.8584 0.3211 0.056 Uiso 1 1 calc R . .
C404 C 1.0605(2) 0.9097(2) 0.24215(17) 0.0439(8) Uani 1 1 d . . .
C405 C 1.0050(3) 0.9919(3) 0.2383(2) 0.0700(13) Uani 1 1 d . . .
H40J H 0.9723 1.0039 0.2681 0.084 Uiso 1 1 calc R . .
C406 C 0.9966(4) 1.0573(3) 0.1909(2) 0.0784(15) Uani 1 1 d . . .
H40K H 0.9584 1.1123 0.1893 0.094 Uiso 1 1 calc R . .
C407 C 1.0446(3) 1.0415(3) 0.1459(2) 0.0640(12) Uani 1 1 d . . .
H40L H 1.0404 1.0854 0.1146 0.077 Uiso 1 1 calc R . .
C408 C 1.0974(4) 0.9611(3) 0.1485(3) 0.102(2) Uani 1 1 d . . .
H40M H 1.1286 0.9491 0.1180 0.123 Uiso 1 1 calc R . .
C409 C 1.1058(4) 0.8957(3) 0.1964(2) 0.096(2) Uani 1 1 d . . .
H40N H 1.1434 0.8408 0.1973 0.115 Uiso 1 1 calc R . .
O501 O 1.12556(17) 0.48407(15) 0.68098(11) 0.0504(6) Uani 1 1 d . . .
C501 C 1.1555(2) 0.5234(2) 0.69935(16) 0.0465(9) Uani 1 1 d . . .
H50A H 1.1358 0.5395 0.7323 0.056 Uiso 1 1 calc R . .
C502 C 1.2188(2) 0.5467(2) 0.67404(16) 0.0447(9) Uani 1 1 d . . .
H50B H 1.2322 0.5411 0.6375 0.054 Uiso 1 1 calc R . .
C503 C 1.2585(2) 0.5763(2) 0.70241(17) 0.0484(9) Uani 1 1 d . . .
H50C H 1.2380 0.5871 0.7366 0.058 Uiso 1 1 calc R . .
C504 C 1.3299(3) 0.5936(2) 0.68627(17) 0.0504(9) Uani 1 1 d . . .
C505 C 1.3465(4) 0.6486(3) 0.7082(2) 0.0810(15) Uani 1 1 d . . .
H50D H 1.3120 0.6735 0.7340 0.097 Uiso 1 1 calc R . .
C506 C 1.4122(5) 0.6673(4) 0.6930(3) 0.102(2) Uani 1 1 d . . .
H50E H 1.4217 0.7049 0.7078 0.122 Uiso 1 1 calc R . .
C507 C 1.4643(4) 0.6297(4) 0.6553(3) 0.098(2) Uani 1 1 d . . .
H50F H 1.5093 0.6420 0.6448 0.117 Uiso 1 1 calc R . .
C508 C 1.4501(3) 0.5739(4) 0.6329(2) 0.0823(15) Uani 1 1 d . . .
H50G H 1.4856 0.5483 0.6078 0.099 Uiso 1 1 calc R . .
C509 C 1.3829(3) 0.5566(3) 0.6483(2) 0.0631(11) Uani 1 1 d . . .
H50H H 1.3729 0.5197 0.6329 0.076 Uiso 1 1 calc R . .
O601 O 0.74969(17) 0.76088(15) 0.49599(13) 0.0536(7) Uani 1 1 d . . .
C601 C 0.7582(2) 0.8008(2) 0.52638(17) 0.0464(9) Uani 1 1 d . . .
H60A H 0.8132 0.7853 0.5420 0.056 Uiso 1 1 calc R . .
C602 C 0.6888(2) 0.8709(2) 0.54018(17) 0.0446(8) Uani 1 1 d . . .
H60B H 0.6333 0.8883 0.5244 0.053 Uiso 1 1 calc R . .
C603 C 0.7024(2) 0.9108(2) 0.57472(17) 0.0460(9) Uani 1 1 d . . .
H60C H 0.7588 0.8906 0.5898 0.055 Uiso 1 1 calc R . .
C604 C 0.6398(3) 0.9826(2) 0.59211(16) 0.0499(9) Uani 1 1 d . . .
C605 C 0.5532(3) 1.0069(3) 0.5843(2) 0.0645(12) Uani 1 1 d . . .
H60D H 0.5334 0.9769 0.5678 0.077 Uiso 1 1 calc R . .
C606 C 0.4956(4) 1.0763(3) 0.6010(2) 0.0885(18) Uani 1 1 d . . .
H60E H 0.4375 1.0923 0.5961 0.106 Uiso 1 1 calc R . .
C607 C 0.5254(5) 1.1209(3) 0.6250(2) 0.098(2) Uani 1 1 d . . .
H60F H 0.4873 1.1675 0.6358 0.118 Uiso 1 1 calc R . .
C608 C 0.6123(5) 1.0963(3) 0.6327(2) 0.099(2) Uani 1 1 d . . .
H60G H 0.6322 1.1267 0.6486 0.119 Uiso 1 1 calc R . .
C609 C 0.6689(4) 1.0273(3) 0.6173(2) 0.0718(13) Uani 1 1 d . . .
H60H H 0.7271 1.0102 0.6237 0.086 Uiso 1 1 calc R . .
O91 O 1.3145(2) 0.6781(2) 0.25546(16) 0.0267(8) Uiso 0.50 1 d PD . .
C91 C 1.3477(4) 0.5920(4) 0.2854(3) 0.0435(16) Uiso 0.50 1 d PD A .
H91A H 1.4076 0.5643 0.2808 0.052 Uiso 0.50 1 calc PR . .
H91B H 1.3435 0.5865 0.3263 0.052 Uiso 0.50 1 calc PR . .
C92 C 1.3081(5) 0.5521(5) 0.2676(3) 0.0476(17) Uiso 0.50 1 d PD . .
H92A H 1.3321 0.4948 0.2913 0.071 Uiso 0.50 1 calc PR A .
H92B H 1.3157 0.5533 0.2280 0.071 Uiso 0.50 1 calc PR . .
H92C H 1.2484 0.5799 0.2710 0.071 Uiso 0.50 1 calc PR . .
C93A C 1.3322(11) 0.7315(11) 0.2793(8) 0.071(5) Uiso 0.25 1 d PD A 1
H93A H 1.2953 0.7890 0.2571 0.086 Uiso 0.25 1 calc PR A 1
H93B H 1.3165 0.7248 0.3183 0.086 Uiso 0.25 1 calc PR A 1
C93B C 1.3738(8) 0.7113(9) 0.2580(7) 0.050(4) Uiso 0.25 1 d PD A 2
H93C H 1.4179 0.6747 0.2903 0.061 Uiso 0.25 1 calc PR A 2
H93D H 1.4008 0.7125 0.2228 0.061 Uiso 0.25 1 calc PR A 2
C94A C 1.4087(12) 0.7219(15) 0.2819(10) 0.089(6) Uiso 0.25 1 d PD A 1
H94A H 1.4082 0.7759 0.2694 0.133 Uiso 0.25 1 calc PR A 1
H94B H 1.4395 0.6884 0.2572 0.133 Uiso 0.25 1 calc PR A 1
H94C H 1.4359 0.6942 0.3210 0.133 Uiso 0.25 1 calc PR A 1
C94B C 1.3364(13) 0.7872(10) 0.2639(10) 0.083(6) Uiso 0.25 1 d PD A 2
H94D H 1.3771 0.7980 0.2824 0.124 Uiso 0.25 1 calc PR A 2
H94E H 1.2910 0.7920 0.2872 0.124 Uiso 0.25 1 calc PR A 2
H94F H 1.3137 0.8274 0.2266 0.124 Uiso 0.25 1 calc PR A 2

loop_
_atom_site_aniso_label
_atom_site_aniso_U_11
_atom_site_aniso_U_22
_atom_site_aniso_U_33
_atom_site_aniso_U_23
_atom_site_aniso_U_13
_atom_site_aniso_U_12
Na1 0.0296(6) 0.0237(6) 0.0314(6) -0.0087(5) 0.0039(5) -0.0125(5)
Na2 0.0309(6) 0.0235(6) 0.0293(6) -0.0088(5) 0.0029(5) -0.0107(5)
Na3 0.0304(6) 0.0261(6) 0.0279(6) -0.0107(5) 0.0051(5) -0.0145(5)
O1 0.0250(10) 0.0236(10) 0.0297(10) -0.0116(8) 0.0030(8) -0.0106(8)
O2 0.0309(10) 0.0208(9) 0.0257(10) -0.0062(8) 0.0006(8) -0.0139(8)
O3 0.0275(10) 0.0214(9) 0.0287(10) -0.0101(8) 0.0065(8) -0.0123(8)
C1 0.0215(13) 0.0184(12) 0.0245(13) -0.0093(10) 0.0058(11) -0.0106(11)
C2 0.0232(13) 0.0230(13) 0.0213(13) -0.0045(11) 0.0023(11) -0.0123(11)
C3 0.0242(13) 0.0242(14) 0.0255(14) -0.0071(11) 0.0043(11) -0.0126(11)
C4 0.0235(14) 0.0299(15) 0.0309(15) -0.0083(12) 0.0028(12) -0.0120(12)
C5 0.0246(15) 0.0369(17) 0.0409(18) -0.0129(14) -0.0010(13) -0.0089(13)
C6 0.0255(17) 0.059(2) 0.076(3) -0.030(2) -0.0036(18) -0.0091(17)
C7 0.0306(17) 0.051(2) 0.053(2) -0.0202(18) 0.0110(16) -0.0088(16)
C8 0.0378(18) 0.0340(18) 0.047(2) -0.0095(15) -0.0065(16) -0.0063(15)
C9 0.0269(15) 0.0378(17) 0.0375(17) -0.0091(14) -0.0012(13) -0.0184(14)
C10 0.0324(16) 0.0313(16) 0.0324(16) -0.0109(13) 0.0010(13) -0.0185(13)
C11 0.0406(18) 0.0398(18) 0.0391(18) -0.0168(14) -0.0014(14) -0.0238(15)
C12 0.057(2) 0.046(2) 0.052(2) -0.0268(18) -0.0011(18) -0.0245(18)
C13 0.068(3) 0.066(3) 0.071(3) -0.030(2) 0.011(2) -0.051(2)
C14 0.056(2) 0.058(2) 0.046(2) -0.0201(19) -0.0078(18) -0.023(2)
C15 0.0308(15) 0.0276(15) 0.0275(15) -0.0109(12) 0.0036(12) -0.0159(13)
C16 0.0211(13) 0.0213(13) 0.0242(13) -0.0062(11) 0.0049(11) -0.0110(11)
C17 0.0224(13) 0.0188(13) 0.0249(14) -0.0065(11) 0.0025(11) -0.0082(11)
C18 0.0322(15) 0.0223(14) 0.0266(15) -0.0035(11) 0.0015(12) -0.0090(12)
C19 0.049(2) 0.0310(16) 0.0251(15) -0.0017(13) -0.0064(14) -0.0177(15)
C20 0.073(3) 0.0400(19) 0.0277(17) -0.0110(14) 0.0033(17) -0.0267(19)
C21 0.086(3) 0.045(2) 0.0331(19) 0.0058(16) -0.0176(19) -0.031(2)
C22 0.048(2) 0.053(2) 0.042(2) -0.0071(17) -0.0133(17) -0.0223(18)
C23 0.0423(18) 0.0240(15) 0.0288(16) -0.0008(12) 0.0024(13) -0.0147(14)
C24 0.0368(16) 0.0216(14) 0.0369(17) -0.0097(12) 0.0109(13) -0.0165(13)
C25 0.056(2) 0.0279(16) 0.047(2) -0.0105(14) 0.0144(17) -0.0274(16)
C26 0.083(3) 0.050(2) 0.061(3) -0.0191(19) 0.015(2) -0.052(2)
C27 0.072(3) 0.0264(18) 0.092(3) -0.018(2) 0.023(2) -0.0226(19)
C28 0.086(3) 0.050(2) 0.054(2) -0.0130(19) 0.028(2) -0.050(2)
C29 0.0290(15) 0.0245(14) 0.0286(15) -0.0108(12) 0.0072(12) -0.0143(12)
C30 0.0234(13) 0.0213(13) 0.0212(13) -0.0078(10) 0.0030(11) -0.0101(11)
C31 0.0237(13) 0.0211(13) 0.0231(13) -0.0080(11) 0.0025(11) -0.0091(11)
C32 0.0264(14) 0.0279(14) 0.0274(14) -0.0101(12) 0.0081(12) -0.0147(12)
C33 0.0380(17) 0.0323(16) 0.0382(17) -0.0111(14) 0.0174(14) -0.0214(14)
C34 0.049(2) 0.0407(19) 0.0400(19) -0.0048(15) 0.0161(16) -0.0219(17)
C35 0.055(2) 0.044(2) 0.053(2) -0.0204(17) 0.0343(18) -0.0289(18)
C36 0.0377(18) 0.046(2) 0.060(2) -0.0229(18) 0.0194(17) -0.0258(16)
C37 0.0301(15) 0.0337(16) 0.0290(15) -0.0153(13) 0.0122(12) -0.0156(13)
C38 0.0339(16) 0.0287(15) 0.0323(16) -0.0156(13) 0.0110(13) -0.0162(13)
C39 0.0382(17) 0.0283(16) 0.0438(18) -0.0196(14) 0.0174(14) -0.0167(14)
C40 0.077(3) 0.0347(19) 0.085(3) -0.032(2) 0.045(2) -0.034(2)
C41 0.048(2) 0.051(2) 0.064(3) -0.038(2) 0.0114(19) -0.0227(18)
C42 0.0459(19) 0.0312(17) 0.045(2) -0.0176(15) 0.0129(16) -0.0123(15)
C43 0.0304(15) 0.0224(14) 0.0304(15) -0.0100(12) 0.0084(12) -0.0150(12)
O101 0.0524(16) 0.0441(15) 0.0728(19) -0.0175(14) 0.0273(14) -0.0280(13)
C101 0.045(2) 0.040(2) 0.055(2) -0.0062(17) 0.0194(18) -0.0180(17)
C102 0.051(2) 0.0373(19) 0.047(2) -0.0093(16) 0.0187(17) -0.0193(17)
C103 0.053(2) 0.048(2) 0.042(2) -0.0095(17) 0.0144(17) -0.0204(18)
C104 0.055(2) 0.044(2) 0.052(2) -0.0139(17) 0.0133(18) -0.0234(18)
C105 0.118(4) 0.094(4) 0.055(3) -0.020(3) 0.019(3) -0.082(4)
C106 0.134(5) 0.113(5) 0.075(4) -0.022(3) 0.031(3) -0.099(4)
C107 0.065(3) 0.066(3) 0.097(4) -0.020(3) 0.011(3) -0.041(3)
C108 0.100(4) 0.137(5) 0.086(4) -0.030(4) 0.006(3) -0.084(4)
C109 0.100(4) 0.127(5) 0.057(3) -0.027(3) 0.009(3) -0.075(4)
O201 0.0505(15) 0.0362(14) 0.0611(17) -0.0192(13) -0.0032(13) -0.0052(12)
C201 0.043(2) 0.041(2) 0.050(2) -0.0188(17) 0.0022(17) -0.0085(17)
C202 0.0390(19) 0.0374(19) 0.051(2) -0.0146(16) 0.0019(16) -0.0072(16)
C203 0.0355(18) 0.044(2) 0.051(2) -0.0132(17) 0.0028(16) -0.0106(16)
C204 0.0371(18) 0.0376(18) 0.0410(19) -0.0075(15) 0.0006(15) -0.0123(15)
C205 0.0347(18) 0.046(2) 0.050(2) -0.0083(17) 0.0026(16) -0.0187(16)
C206 0.050(2) 0.040(2) 0.056(2) -0.0039(17) -0.0005(18) -0.0231(18)
C207 0.043(2) 0.0332(19) 0.062(2) -0.0076(17) -0.0019(18) -0.0099(16)
C208 0.0371(19) 0.041(2) 0.074(3) -0.0126(19) 0.0043(19) -0.0142(17)
C209 0.0395(19) 0.0363(19) 0.069(3) -0.0109(18) 0.0049(18) -0.0173(16)
O301 0.0520(15) 0.0530(15) 0.0361(13) -0.0197(12) 0.0028(11) -0.0226(13)
C301 0.0407(19) 0.053(2) 0.0353(18) -0.0151(16) 0.0012(15) -0.0248(17)
C302 0.0397(18) 0.050(2) 0.0313(17) -0.0139(15) -0.0007(14) -0.0148(16)
C303 0.0352(17) 0.046(2) 0.0343(17) -0.0096(15) 0.0012(14) -0.0184(16)
C304 0.0335(17) 0.049(2) 0.0391(18) -0.0175(16) 0.0067(14) -0.0197(16)
C305 0.0354(19) 0.067(3) 0.049(2) -0.028(2) 0.0033(16) -0.0142(18)
C306 0.046(2) 0.084(3) 0.050(2) -0.033(2) -0.0063(18) -0.016(2)
C307 0.058(2) 0.080(3) 0.047(2) -0.038(2) 0.014(2) -0.030(2)
C308 0.051(2) 0.056(2) 0.055(2) -0.032(2) 0.0164(19) -0.0194(19)
C309 0.0385(19) 0.046(2) 0.049(2) -0.0187(17) 0.0052(16) -0.0133(16)
Na1B 0.0309(6) 0.0257(6) 0.0292(6) -0.0070(5) 0.0037(5) -0.0146(5)
Na2B 0.0287(6) 0.0275(6) 0.0328(6) -0.0123(5) 0.0056(5) -0.0131(5)
Na3B 0.0287(6) 0.0237(6) 0.0324(6) -0.0102(5) 0.0060(5) -0.0114(5)
O1B 0.0308(10) 0.0219(10) 0.0268(10) -0.0074(8) 0.0011(8) -0.0123(8)
O2B 0.0240(10) 0.0202(9) 0.0321(11) -0.0091(8) 0.0044(8) -0.0101(8)
O3B 0.0270(10) 0.0262(10) 0.0275(10) -0.0122(8) 0.0075(8) -0.0147(8)
C1B 0.0174(12) 0.0183(12) 0.0224(13) -0.0070(10) 0.0030(10) -0.0086(10)
C2B 0.0176(12) 0.0223(13) 0.0241(13) -0.0044(11) 0.0040(10) -0.0088(11)
C3B 0.0222(13) 0.0245(14) 0.0215(13) -0.0071(11) 0.0049(11) -0.0118(11)
C4B 0.0254(14) 0.0259(14) 0.0246(14) -0.0034(11) 0.0007(11) -0.0101(12)
C5B 0.0382(17) 0.0359(17) 0.0282(16) -0.0063(13) -0.0044(13) -0.0124(14)
C6B 0.051(2) 0.046(2) 0.0287(17) -0.0100(15) -0.0004(15) -0.0196(17)
C7B 0.062(3) 0.042(2) 0.037(2) -0.0043(16) -0.0155(18) -0.0076(19)
C8B 0.044(2) 0.067(3) 0.044(2) -0.0172(18) -0.0049(16) -0.0291(19)
C9B 0.0278(15) 0.0211(14) 0.0311(16) 0.0005(12) -0.0010(12) -0.0074(12)
C10B 0.0232(13) 0.0197(13) 0.0323(15) -0.0038(11) 0.0022(12) -0.0087(11)
C11B 0.0370(17) 0.0200(14) 0.0416(18) -0.0050(13) 0.0042(14) -0.0106(13)
C12B 0.092(3) 0.0251(18) 0.061(3) -0.0146(17) 0.031(2) -0.014(2)
C13B 0.0381(18) 0.0208(15) 0.061(2) -0.0004(15) -0.0049(16) -0.0108(14)
C14B 0.051(2) 0.0291(17) 0.061(2) -0.0042(16) -0.0117(18) -0.0207(16)
C15B 0.0238(13) 0.0223(13) 0.0272(14) -0.0077(11) 0.0058(11) -0.0115(11)
C16B 0.0187(12) 0.0220(13) 0.0223(13) -0.0076(11) 0.0031(10) -0.0075(11)
C17B 0.0223(13) 0.0247(14) 0.0219(13) -0.0063(11) 0.0026(11) -0.0116(11)
C18B 0.0209(13) 0.0269(15) 0.0309(15) -0.0129(12) 0.0046(11) -0.0075(12)
C19B 0.0201(14) 0.0295(16) 0.057(2) -0.0174(15) 0.0065(14) -0.0067(12)
C20B 0.041(2) 0.045(2) 0.070(3) -0.0348(19) 0.0197(19) -0.0147(17)
C21B 0.0222(16) 0.041(2) 0.091(3) -0.024(2) 0.0112(18) -0.0067(15)
C22B 0.0327(18) 0.0293(17) 0.066(3) -0.0036(17) -0.0026(17) -0.0031(14)
C23B 0.0203(13) 0.0326(16) 0.0383(17) -0.0120(13) 0.0064(12) -0.0123(12)
C24B 0.0234(14) 0.0271(15) 0.0349(16) -0.0085(12) 0.0053(12) -0.0132(12)
C25B 0.0247(15) 0.0314(16) 0.054(2) -0.0100(15) 0.0080(14) -0.0160(13)
C26B 0.042(2) 0.046(2) 0.074(3) 0.007(2) 0.0024(19) -0.0249(18)
C27B 0.046(2) 0.041(2) 0.082(3) -0.026(2) 0.015(2) -0.0276(18)
C28B 0.0308(17) 0.044(2) 0.079(3) -0.0142(19) 0.0128(18) -0.0243(16)
C29B 0.0219(13) 0.0193(13) 0.0295(15) -0.0068(11) 0.0043(11) -0.0069(11)
C30B 0.0195(13) 0.0200(13) 0.0231(13) -0.0060(10) 0.0031(10) -0.0073(11)
C31B 0.0227(13) 0.0202(13) 0.0252(14) -0.0080(11) 0.0049(11) -0.0092(11)
C32B 0.0317(15) 0.0286(15) 0.0291(15) -0.0106(12) 0.0093(12) -0.0165(13)
C33B 0.0449(19) 0.0461(19) 0.0357(17) -0.0200(15) 0.0223(15) -0.0302(16)
C34B 0.0399(19) 0.054(2) 0.061(2) -0.0211(19) 0.0237(18) -0.0287(18)
C35B 0.087(3) 0.086(3) 0.051(2) -0.041(2) 0.051(2) -0.065(3)
C36B 0.057(2) 0.046(2) 0.0362(18) -0.0061(15) 0.0144(16) -0.0334(18)
C37B 0.0422(18) 0.0356(17) 0.0295(16) -0.0184(13) 0.0147(14) -0.0200(14)
C38B 0.0355(16) 0.0276(15) 0.0303(15) -0.0132(12) 0.0057(13) -0.0158(13)
C39B 0.050(2) 0.0357(17) 0.0330(17) -0.0178(14) 0.0078(15) -0.0248(16)
C40B 0.064(3) 0.048(2) 0.070(3) -0.039(2) 0.018(2) -0.026(2)
C41B 0.061(2) 0.045(2) 0.047(2) -0.0217(16) 0.0098(17) -0.0369(19)
C42B 0.088(3) 0.066(3) 0.036(2) -0.0240(18) 0.010(2) -0.052(2)
C43B 0.0269(14) 0.0210(13) 0.0259(14) -0.0064(11) 0.0057(11) -0.0118(11)
O401 0.087(2) 0.0647(19) 0.0472(16) -0.0132(14) 0.0226(15) -0.0539(17)
C401 0.059(2) 0.068(3) 0.041(2) -0.0155(19) 0.0183(18) -0.044(2)
C402 0.072(3) 0.057(2) 0.050(2) -0.0239(19) 0.036(2) -0.044(2)
C403 0.045(2) 0.061(2) 0.049(2) -0.0263(18) 0.0206(17) -0.0308(19)
C404 0.0415(19) 0.045(2) 0.055(2) -0.0202(17) 0.0132(17) -0.0250(17)
C405 0.074(3) 0.063(3) 0.058(3) -0.031(2) 0.013(2) -0.010(2)
C406 0.099(4) 0.045(3) 0.070(3) -0.017(2) -0.006(3) -0.014(3)
C407 0.076(3) 0.045(2) 0.077(3) -0.010(2) 0.011(3) -0.037(2)
C408 0.127(5) 0.044(3) 0.120(5) -0.015(3) 0.082(4) -0.030(3)
C409 0.128(5) 0.039(2) 0.112(4) -0.021(3) 0.089(4) -0.032(3)
O501 0.0576(16) 0.0436(14) 0.0482(15) -0.0103(12) -0.0159(12) -0.0224(13)
C501 0.050(2) 0.0374(19) 0.042(2) -0.0092(16) -0.0123(17) -0.0126(17)
C502 0.050(2) 0.0347(18) 0.0411(19) -0.0080(15) -0.0124(16) -0.0135(16)
C503 0.057(2) 0.0368(19) 0.046(2) -0.0098(16) -0.0096(18) -0.0167(17)
C504 0.062(2) 0.043(2) 0.045(2) -0.0067(17) -0.0118(18) -0.0252(19)
C505 0.105(4) 0.091(4) 0.082(4) -0.038(3) 0.008(3) -0.067(3)
C506 0.124(5) 0.122(5) 0.108(5) -0.044(4) 0.014(4) -0.092(5)
C507 0.098(4) 0.112(5) 0.096(4) 0.005(4) -0.012(4) -0.077(4)
C508 0.068(3) 0.093(4) 0.072(3) -0.003(3) -0.005(3) -0.036(3)
C509 0.061(3) 0.060(3) 0.063(3) -0.012(2) -0.005(2) -0.025(2)
O601 0.0524(16) 0.0357(13) 0.0760(19) -0.0256(13) 0.0232(14) -0.0175(12)
C601 0.0370(19) 0.0305(18) 0.063(2) -0.0093(17) 0.0151(17) -0.0095(15)
C602 0.0366(18) 0.0327(18) 0.061(2) -0.0150(17) 0.0135(17) -0.0119(15)
C603 0.044(2) 0.0376(19) 0.055(2) -0.0118(17) 0.0129(17) -0.0180(16)
C604 0.065(3) 0.0336(19) 0.044(2) -0.0087(16) 0.0143(18) -0.0172(18)
C605 0.065(3) 0.050(2) 0.068(3) -0.025(2) 0.024(2) -0.013(2)
C606 0.091(4) 0.061(3) 0.076(4) -0.022(3) 0.029(3) -0.001(3)
C607 0.157(6) 0.037(3) 0.053(3) -0.014(2) 0.027(4) -0.002(3)
C608 0.166(7) 0.054(3) 0.066(3) -0.026(3) 0.014(4) -0.035(4)
C609 0.101(4) 0.051(3) 0.066(3) -0.023(2) 0.013(3) -0.032(3)

loop_
_atom_type_symbol
_atom_type_description
_atom_type_scat_dispersion_real
_atom_type_scat_dispersion_imag
_atom_type_scat_source
C C 0.0033 0.0016 'International Tables Vol C Tables 4.2.6.8 and 6.1.1.4'
H H 0.0000 0.0000 'International Tables Vol C Tables 4.2.6.8 and 6.1.1.4'
O O 0.0106 0.0060 'International Tables Vol C Tables 4.2.6.8 and 6.1.1.4'
Na Na 0.0362 0.0249 'International Tables Vol C Tables 4.2.6.8 and 6.1.1.4'

loop_
_geom_angle_atom_site_label_1
_geom_angle_atom_site_label_2
_geom_angle_atom_site_label_3
_geom_angle
_geom_angle_site_symmetry_1
_geom_angle_site_symmetry_3
_geom_angle_publ_flag
O3 Na1 O1 96.09(8) 2_657 . ?
O3 Na1 O101 135.00(10) 2_657 . ?
O1 Na1 O101 101.15(10) . . ?
O3 Na1 O2 92.64(8) 2_657 . ?
O1 Na1 O2 111.04(8) . . ?
O101 Na1 O2 118.44(9) . . ?
O3 Na1 C17 121.80(9) 2_657 . ?
O1 Na1 C17 111.35(9) . . ?
O101 Na1 C17 89.74(9) . . ?
O2 Na1 C17 30.20(7) . . ?
O3 Na1 C16 141.52(8) 2_657 . ?
O1 Na1 C16 85.96(8) . . ?
O101 Na1 C16 81.35(9) . . ?
O2 Na1 C16 51.77(7) . . ?
C17 Na1 C16 28.76(8) . . ?
O3 Na1 Na2 50.06(6) 2_657 2_657 ?
O1 Na1 Na2 46.27(5) . 2_657 ?
O101 Na1 Na2 127.99(8) . 2_657 ?
O2 Na1 Na2 111.86(6) . 2_657 ?
C17 Na1 Na2 135.32(7) . 2_657 ?
C16 Na1 Na2 123.68(7) . 2_657 ?
O3 Na1 Na3 47.46(6) 2_657 2_657 ?
O1 Na1 Na3 114.76(6) . 2_657 ?
O101 Na1 Na3 143.89(9) . 2_657 ?
O2 Na1 Na3 45.59(5) . 2_657 ?
C17 Na1 Na3 74.36(7) . 2_657 ?
C16 Na1 Na3 96.96(6) . 2_657 ?
Na2 Na1 Na3 82.92(4) 2_657 2_657 ?
O3 Na1 Na3 87.83(6) 2_657 . ?
O1 Na1 Na3 29.05(5) . . ?
O101 Na1 Na3 124.80(9) . . ?
O2 Na1 Na3 83.71(6) . . ?
C17 Na1 Na3 92.76(7) . . ?
C16 Na1 Na3 75.51(6) . . ?
Na2 Na1 Na3 48.17(3) 2_657 . ?
Na3 Na1 Na3 88.82(4) 2_657 . ?
O1 Na2 O2 96.43(8) 2_657 . ?
O1 Na2 O201 128.27(10) 2_657 . ?
O2 Na2 O201 106.76(10) . . ?
O1 Na2 O3 94.64(8) 2_657 . ?
O2 Na2 O3 112.43(8) . . ?
O201 Na2 O3 116.58(9) . . ?
O1 Na2 C31 123.53(9) 2_657 . ?
O2 Na2 C31 111.71(9) . . ?
O201 Na2 C31 89.86(9) . . ?
O3 Na2 C31 29.89(7) . . ?
O1 Na2 C30 143.10(8) 2_657 . ?
O2 Na2 C30 86.09(8) . . ?
O201 Na2 C30 85.16(9) . . ?
O3 Na2 C30 51.48(7) . . ?
C31 Na2 C30 28.60(8) . . ?
O1 Na2 Na1 48.06(6) 2_657 2_657 ?
O2 Na2 Na1 115.21(6) . 2_657 ?
O201 Na2 Na1 138.03(9) . 2_657 ?
O3 Na2 Na1 46.81(5) . 2_657 ?
C31 Na2 Na1 75.52(7) . 2_657 ?
C30 Na2 Na1 97.70(6) . 2_657 ?
O1 Na2 C201 142.33(10) 2_657 . ?
O2 Na2 C201 89.67(9) . . ?
O201 Na2 C201 19.49(10) . . ?
O3 Na2 C201 117.24(9) . . ?
C31 Na2 C201 87.54(9) . . ?
C30 Na2 C201 74.25(9) . . ?
Na1 Na2 C201 153.62(9) 2_657 . ?
O1 Na2 C17 119.04(8) 2_657 . ?
O2 Na2 C17 22.61(7) . . ?
O201 Na2 C17 91.05(9) . . ?
O3 Na2 C17 107.38(8) . . ?
C31 Na2 C17 96.16(8) . . ?
C30 Na2 C17 68.10(7) . . ?
Na1 Na2 C17 128.99(6) 2_657 . ?
C201 Na2 C17 72.09(9) . . ?
O1 Na2 Na3 50.70(6) 2_657 2_657 ?
O2 Na2 Na3 46.08(5) . 2_657 ?
O201 Na2 Na3 127.73(8) . 2_657 ?
O3 Na2 Na3 115.40(6) . 2_657 ?
C31 Na2 Na3 137.97(7) . 2_657 ?
C30 Na2 Na3 124.92(7) . 2_657 ?
Na1 Na2 Na3 84.40(4) 2_657 2_657 ?
C201 Na2 Na3 121.05(8) . 2_657 ?
C17 Na2 Na3 68.61(6) . 2_657 ?
O1 Na2 Na3 87.58(6) 2_657 . ?
O2 Na2 Na3 86.09(6) . . ?
O201 Na2 Na3 138.39(8) . . ?
O3 Na2 Na3 28.30(5) . . ?
C31 Na2 Na3 49.19(6) . . ?
C30 Na2 Na3 55.77(6) . . ?
Na1 Na2 Na3 49.11(3) 2_657 . ?
C201 Na2 Na3 130.00(8) . . ?
C17 Na2 Na3 87.15(6) . . ?
Na3 Na2 Na3 89.93(4) 2_657 . ?
O2 Na3 O3 95.25(8) 2_657 . ?
O2 Na3 O301 132.28(9) 2_657 . ?
O3 Na3 O301 97.30(9) . . ?
O2 Na3 O1 92.24(8) 2_657 . ?
O3 Na3 O1 115.07(8) . . ?
O301 Na3 O1 122.53(9) . . ?
O2 Na3 C3 121.24(9) 2_657 . ?
O3 Na3 C3 115.05(9) . . ?
O301 Na3 C3 94.06(9) . . ?
O1 Na3 C3 30.00(7) . . ?
O2 Na3 C2 141.69(9) 2_657 . ?
O3 Na3 C2 88.82(8) . . ?
O301 Na3 C2 84.50(9) . . ?
O1 Na3 C2 52.39(7) . . ?
C3 Na3 C2 29.39(8) . . ?
O2 Na3 C1 125.43(8) 2_657 . ?
O3 Na3 C1 62.44(7) . . ?
O301 Na3 C1 101.01(9) . . ?
O1 Na3 C1 61.26(7) . . ?
C3 Na3 C1 52.62(8) . . ?
C2 Na3 C1 29.74(7) . . ?
O2 Na3 C31 117.97(8) 2_657 . ?
O3 Na3 C31 22.80(7) . . ?
O301 Na3 C31 82.76(9) . . ?
O1 Na3 C31 109.41(8) . . ?
C3 Na3 C31 98.74(8) . . ?
C2 Na3 C31 70.01(8) . . ?
C1 Na3 C31 48.94(7) . . ?
O2 Na3 Na2 47.16(6) 2_657 2_657 ?
O3 Na3 Na2 116.29(6) . 2_657 ?
O301 Na3 Na2 146.35(8) . 2_657 ?
O1 Na3 Na2 45.40(5) . 2_657 ?
C3 Na3 Na2 74.11(7) . 2_657 ?
C2 Na3 Na2 97.31(6) . 2_657 ?
C1 Na3 Na2 96.39(6) . 2_657 ?
C31 Na3 Na2 129.56(6) . 2_657 ?
O2 Na3 Na1 49.62(6) 2_657 2_657 ?
O3 Na3 Na1 46.07(5) . 2_657 ?
O301 Na3 Na1 120.93(8) . 2_657 ?
O1 Na3 Na1 115.60(6) . 2_657 ?
C3 Na3 Na1 139.34(8) . 2_657 ?
C2 Na3 Na1 127.12(7) . 2_657 ?
C1 Na3 Na1 97.38(6) . 2_657 ?
C31 Na3 Na1 68.85(6) . 2_657 ?
Na2 Na3 Na1 84.59(4) 2_657 2_657 ?
O2 Na3 Na2 86.11(6) 2_657 . ?
O3 Na3 Na2 29.16(5) . . ?
O301 Na3 Na2 123.02(8) . . ?
O1 Na3 Na2 87.86(6) . . ?
C3 Na3 Na2 97.01(7) . . ?
C2 Na3 Na2 79.15(6) . . ?
C1 Na3 Na2 49.42(5) . . ?
C31 Na3 Na2 40.34(5) . . ?
Na2 Na3 Na2 90.07(4) 2_657 . ?
Na1 Na3 Na2 47.97(3) 2_657 . ?
O2 Na3 Na1 84.94(6) 2_657 . ?
O3 Na3 Na1 89.48(6) . . ?
O301 Na3 Na1 140.79(7) . . ?
O1 Na3 Na1 27.38(5) . . ?
C3 Na3 Na1 49.04(6) . . ?
C2 Na3 Na1 56.96(6) . . ?
C1 Na3 Na1 48.97(5) . . ?
C31 Na3 Na1 89.72(6) . . ?
Na2 Na3 Na1 47.42(3) 2_657 . ?
Na1 Na3 Na1 91.18(4) 2_657 . ?
Na2 Na3 Na1 61.09(3) . . ?
C3 O1 Na2 156.75(18) . 2_657 ?
C3 O1 Na1 117.49(16) . . ?
Na2 O1 Na1 85.67(7) 2_657 . ?
C3 O1 Na3 84.53(15) . . ?
Na2 O1 Na3 83.89(7) 2_657 . ?
Na1 O1 Na3 123.57(9) . . ?
C17 O2 Na3 156.55(18) . 2_657 ?
C17 O2 Na2 116.06(16) . . ?
Na3 O2 Na2 86.76(7) 2_657 . ?
C17 O2 Na1 85.00(15) . . ?
Na3 O2 Na1 84.79(7) 2_657 . ?
Na2 O2 Na1 127.67(9) . . ?
C31 O3 Na1 158.61(17) . 2_657 ?
C31 O3 Na3 114.77(16) . . ?
Na1 O3 Na3 86.47(7) 2_657 . ?
C31 O3 Na2 87.03(15) . . ?
Na1 O3 Na2 83.14(7) 2_657 . ?
Na3 O3 Na2 122.53(9) . . ?
C16 C1 C30 111.9(2) . . ?
C16 C1 C2 112.6(2) . . ?
C30 C1 C2 112.5(2) . . ?
C16 C1 Na3 151.60(17) . . ?
C30 C1 Na3 91.94(15) . . ?
C2 C1 Na3 68.88(13) . . ?
C15 C2 C3 119.9(3) . . ?
C15 C2 C1 120.3(2) . . ?
C3 C2 C1 119.7(2) . . ?
C15 C2 Na3 124.35(18) . . ?
C3 C2 Na3 66.40(15) . . ?
C1 C2 Na3 81.38(14) . . ?
O1 C3 C2 119.4(2) . . ?
O1 C3 C4 122.2(2) . . ?
C2 C3 C4 118.3(2) . . ?
O1 C3 Na3 65.46(13) . . ?
C2 C3 Na3 84.21(16) . . ?
C4 C3 Na3 119.11(19) . . ?
C9 C4 C3 118.1(3) . . ?
C9 C4 C5 120.5(3) . . ?
C3 C4 C5 121.4(3) . . ?
C8 C5 C7 110.3(3) . . ?
C8 C5 C4 109.7(3) . . ?
C7 C5 C4 110.5(3) . . ?
C8 C5 C6 107.1(3) . . ?
C7 C5 C6 106.6(3) . . ?
C4 C5 C6 112.7(3) . . ?
C4 C9 C10 124.2(3) . . ?
C15 C10 C9 116.9(3) . . ?
C15 C10 C11 122.4(3) . . ?
C9 C10 C11 120.7(3) . . ?
C14 C11 C12 108.2(3) . . ?
C14 C11 C13 109.7(3) . . ?
C12 C11 C13 108.2(3) . . ?
C14 C11 C10 109.7(3) . . ?
C12 C11 C10 111.8(3) . . ?
C13 C11 C10 109.3(3) . . ?
C10 C15 C2 122.4(3) . . ?
C29 C16 C17 120.1(2) . . ?
C29 C16 C1 120.6(2) . . ?
C17 C16 C1 119.3(2) . . ?
C29 C16 Na1 124.83(18) . . ?
C17 C16 Na1 63.95(14) . . ?
C1 C16 Na1 83.78(14) . . ?
O2 C17 C16 119.9(2) . . ?
O2 C17 C18 122.1(2) . . ?
C16 C17 C18 117.9(2) . . ?
O2 C17 Na1 64.81(13) . . ?
C16 C17 Na1 87.30(16) . . ?
C18 C17 Na1 116.65(19) . . ?
O2 C17 Na2 41.33(12) . . ?
C16 C17 Na2 94.61(16) . . ?
C18 C17 Na2 134.98(19) . . ?
Na1 C17 Na2 93.60(8) . . ?
C23 C18 C17 119.1(3) . . ?
C23 C18 C19 120.4(3) . . ?
C17 C18 C19 120.5(3) . . ?
C22 C19 C21 107.2(3) . . ?
C22 C19 C18 110.0(3) . . ?
C21 C19 C18 112.0(3) . . ?
C22 C19 C20 111.2(3) . . ?
C21 C19 C20 106.8(3) . . ?
C18 C19 C20 109.6(3) . . ?
C18 C23 C24 123.7(3) . . ?
C29 C24 C23 116.4(3) . . ?
C29 C24 C25 123.0(3) . . ?
C23 C24 C25 120.5(3) . . ?
C26 C25 C28 108.6(3) . . ?
C26 C25 C24 111.8(3) . . ?
C28 C25 C24 110.7(3) . . ?
C26 C25 C27 108.2(3) . . ?
C28 C25 C27 109.1(3) . . ?
C24 C25 C27 108.4(3) . . ?
C24 C29 C16 122.8(3) . . ?
C43 C30 C31 120.2(2) . . ?
C43 C30 C1 119.8(2) . . ?
C31 C30 C1 120.0(2) . . ?
C43 C30 Na2 126.06(19) . . ?
C31 C30 Na2 63.97(14) . . ?
C1 C30 Na2 82.35(14) . . ?
O3 C31 C30 119.8(2) . . ?
O3 C31 C32 122.6(2) . . ?
C30 C31 C32 117.6(2) . . ?
O3 C31 Na2 63.08(13) . . ?
C30 C31 Na2 87.43(16) . . ?
C32 C31 Na2 118.84(19) . . ?
O3 C31 Na3 42.43(12) . . ?
C30 C31 Na3 91.80(16) . . ?
C32 C31 Na3 137.55(19) . . ?
Na2 C31 Na3 90.47(8) . . ?
C37 C32 C31 118.9(2) . . ?
C37 C32 C33 120.3(2) . . ?
C31 C32 C33 120.7(2) . . ?
C35 C33 C36 107.0(3) . . ?
C35 C33 C34 107.1(3) . . ?
C36 C33 C34 110.1(3) . . ?
C35 C33 C32 112.7(3) . . ?
C36 C33 C32 108.9(3) . . ?
C34 C33 C32 110.8(3) . . ?
C32 C37 C38 124.1(3) . . ?
C43 C38 C37 116.4(3) . . ?
C43 C38 C39 122.5(3) . . ?
C37 C38 C39 121.2(3) . . ?
C38 C39 C42 110.5(3) . . ?
C38 C39 C40 112.5(3) . . ?
C42 C39 C40 107.6(3) . . ?
C38 C39 C41 108.8(3) . . ?
C42 C39 C41 109.4(3) . . ?
C40 C39 C41 108.0(3) . . ?
C38 C43 C30 122.7(3) . . ?
C101 O101 Na1 123.9(3) . . ?
O101 C101 C102 124.4(4) . . ?
C103 C102 C101 121.3(4) . . ?
C102 C103 C104 127.2(4) . . ?
C105 C104 C109 116.8(4) . . ?
C105 C104 C103 122.2(4) . . ?
C109 C104 C103 120.9(4) . . ?
C104 C105 C106 120.5(5) . . ?
C107 C106 C105 121.1(5) . . ?
C108 C107 C106 118.7(5) . . ?
C107 C108 C109 121.1(5) . . ?
C108 C109 C104 121.7(5) . . ?
C201 O201 Na2 120.7(3) . . ?
O201 C201 C202 124.5(4) . . ?
O201 C201 Na2 39.76(18) . . ?
C202 C201 Na2 163.9(3) . . ?
C203 C202 C201 120.7(4) . . ?
C202 C203 C204 128.0(3) . . ?
C205 C204 C209 118.3(3) . . ?
C205 C204 C203 119.1(3) . . ?
C209 C204 C203 122.6(3) . . ?
C206 C205 C204 121.0(3) . . ?
C207 C206 C205 120.1(3) . . ?
C206 C207 C208 120.0(3) . . ?
C207 C208 C209 120.3(4) . . ?
C208 C209 C204 120.4(3) . . ?
C301 O301 Na3 124.3(2) . . ?
O301 C301 C302 125.0(3) . . ?
C303 C302 C301 121.2(3) . . ?
C302 C303 C304 127.4(3) . . ?
C309 C304 C305 118.3(3) . . ?
C309 C304 C303 119.6(3) . . ?
C305 C304 C303 122.1(3) . . ?
C306 C305 C304 120.4(4) . . ?
C307 C306 C305 120.5(4) . . ?
C308 C307 C306 119.7(4) . . ?
C307 C308 C309 120.4(4) . . ?
C304 C309 C308 120.8(4) . . ?
O3B Na1B O1B 95.46(8) 2_766 . ?
O3B Na1B O401 131.93(10) 2_766 . ?
O1B Na1B O401 99.72(10) . . ?
O3B Na1B O2B 93.41(8) 2_766 . ?
O1B Na1B O2B 112.43(8) . . ?
O401 Na1B O2B 121.25(10) . . ?
O3B Na1B C17B 122.29(9) 2_766 . ?
O1B Na1B C17B 112.40(9) . . ?
O401 Na1B C17B 93.10(10) . . ?
O2B Na1B C17B 29.83(7) . . ?
O3B Na1B C16B 141.75(8) 2_766 . ?
O1B Na1B C16B 87.18(8) . . ?
O401 Na1B C16B 84.61(9) . . ?
O2B Na1B C16B 51.30(7) . . ?
C17B Na1B C16B 28.43(8) . . ?
O3B Na1B C3B 118.55(8) 2_766 . ?
O1B Na1B C3B 23.09(7) . . ?
O401 Na1B C3B 83.66(10) . . ?
O2B Na1B C3B 107.97(8) . . ?
C17B Na1B C3B 97.00(8) . . ?
C16B Na1B C3B 69.14(7) . . ?
O3B Na1B Na2B 49.53(6) 2_766 2_766 ?
O1B Na1B Na2B 46.34(5) . 2_766 ?
O401 Na1B Na2B 123.19(9) . 2_766 ?
O2B Na1B Na2B 114.47(6) . 2_766 ?
C17B Na1B Na2B 137.64(7) . 2_766 ?
C16B Na1B Na2B 125.73(7) . 2_766 ?
C3B Na1B Na2B 69.33(6) . 2_766 ?
O3B Na1B Na3B 47.27(6) 2_766 2_766 ?
O1B Na1B Na3B 115.17(6) . 2_766 ?
O401 Na1B Na3B 145.10(10) . 2_766 ?
O2B Na1B Na3B 46.52(5) . 2_766 ?
C17B Na1B Na3B 75.03(7) . 2_766 ?
C16B Na1B Na3B 97.37(6) . 2_766 ?
C3B Na1B Na3B 129.73(6) . 2_766 ?
Na2B Na1B Na3B 83.70(4) 2_766 2_766 ?
O3B Na1B Na2B 85.33(6) 2_766 . ?
O1B Na1B Na2B 87.08(6) . . ?
O401 Na1B Na2B 140.43(8) . . ?
O2B Na1B Na2B 27.51(5) . . ?
C17B Na1B Na2B 49.24(6) . . ?
C16B Na1B Na2B 56.63(6) . . ?
C3B Na1B Na2B 88.96(6) . . ?
Na2B Na1B Na2B 89.49(4) 2_766 . ?
Na3B Na1B Na2B 47.96(3) 2_766 . ?
O3B Na1B Na3B 86.65(6) 2_766 . ?
O1B Na1B Na3B 27.63(5) . . ?
O401 Na1B Na3B 124.04(9) . . ?
O2B Na1B Na3B 86.93(6) . . ?
C17B Na1B Na3B 95.72(7) . . ?
C16B Na1B Na3B 78.23(6) . . ?
C3B Na1B Na3B 40.44(5) . . ?
Na2B Na1B Na3B 47.51(3) 2_766 . ?
Na3B Na1B Na3B 90.18(4) 2_766 . ?
Na2B Na1B Na3B 60.25(3) . . ?
O1B Na2B O501 133.24(10) 2_766 . ?
O1B Na2B O2B 96.60(8) 2_766 . ?
O501 Na2B O2B 112.53(10) . . ?
O1B Na2B O3B 94.29(8) 2_766 . ?
O501 Na2B O3B 106.10(9) . . ?
O2B Na2B O3B 112.68(8) . . ?
O1B Na2B C31B 122.82(9) 2_766 . ?
O501 Na2B C31B 79.93(9) . . ?
O2B Na2B C31B 112.04(8) . . ?
O3B Na2B C31B 29.53(7) . . ?
O1B Na2B C30B 142.56(8) 2_766 . ?
O501 Na2B C30B 77.22(9) . . ?
O2B Na2B C30B 86.90(7) . . ?
O3B Na2B C30B 51.00(7) . . ?
C31B Na2B C30B 28.22(7) . . ?
O1B Na2B Na3B 49.65(6) 2_766 2_766 ?
O501 Na2B Na3B 138.65(9) . 2_766 ?
O2B Na2B Na3B 47.29(5) . 2_766 ?
O3B Na2B Na3B 115.03(6) . 2_766 ?
C31B Na2B Na3B 137.95(7) . 2_766 ?
C30B Na2B Na3B 126.27(7) . 2_766 ?
O1B Na2B Na1B 47.93(6) 2_766 2_766 ?
O501 Na2B Na1B 130.18(9) . 2_766 ?
O2B Na2B Na1B 116.61(7) . 2_766 ?
O3B Na2B Na1B 46.77(5) . 2_766 ?
C31B Na2B Na1B 74.91(7) . 2_766 ?
C30B Na2B Na1B 97.40(6) . 2_766 ?
Na3B Na2B Na1B 84.31(4) 2_766 2_766 ?
O1B Na2B C17B 119.16(8) 2_766 . ?
O501 Na2B C17B 94.40(9) . . ?
O2B Na2B C17B 22.56(7) . . ?
O3B Na2B C17B 107.64(8) . . ?
C31B Na2B C17B 96.60(8) . . ?
C30B Na2B C17B 68.98(7) . . ?
Na3B Na2B C17B 69.78(6) 2_766 . ?
Na1B Na2B C17B 130.35(7) 2_766 . ?
O1B Na2B Na1B 87.71(6) 2_766 . ?
O501 Na2B Na1B 134.27(8) . . ?
O2B Na2B Na1B 28.80(5) . . ?
O3B Na2B Na1B 86.20(6) . . ?
C31B Na2B Na1B 94.75(7) . . ?
C30B Na2B Na1B 77.63(6) . . ?
Na3B Na2B Na1B 48.65(3) 2_766 . ?
Na1B Na2B Na1B 90.51(4) 2_766 . ?
C17B Na2B Na1B 40.67(5) . . ?
O1B Na2B Na3B 86.47(6) 2_766 . ?
O501 Na2B Na3B 128.25(8) . . ?
O2B Na2B Na3B 88.25(6) . . ?
O3B Na2B Na3B 26.77(5) . . ?
C31B Na2B Na3B 48.42(6) . . ?
C30B Na2B Na3B 56.31(6) . . ?
Na3B Na2B Na3B 90.69(4) 2_766 . ?
Na1B Na2B Na3B 48.16(3) 2_766 . ?
C17B Na2B Na3B 89.38(6) . . ?
Na1B Na2B Na3B 60.32(3) . . ?
O2B Na3B O3B 96.17(8) 2_766 . ?
O2B Na3B O601 129.53(10) 2_766 . ?
O3B Na3B O601 102.58(10) . . ?
O2B Na3B O1B 94.15(8) 2_766 . ?
O3B Na3B O1B 111.34(8) . . ?
O601 Na3B O1B 120.53(9) . . ?
O2B Na3B C3B 122.92(9) 2_766 . ?
O3B Na3B C3B 110.88(8) . . ?
O601 Na3B C3B 93.15(9) . . ?
O1B Na3B C3B 29.68(7) . . ?
O2B Na3B C2B 142.05(8) 2_766 . ?
O3B Na3B C2B 85.97(8) . . ?
O601 Na3B C2B 86.21(9) . . ?
O1B Na3B C2B 50.87(7) . . ?
C3B Na3B C2B 28.06(8) . . ?
O2B Na3B Na2B 47.71(6) 2_766 2_766 ?
O3B Na3B Na2B 114.70(6) . 2_766 ?
O601 Na3B Na2B 142.70(9) . 2_766 ?
O1B Na3B Na2B 46.76(5) . 2_766 ?
C3B Na3B Na2B 75.23(7) . 2_766 ?
C2B Na3B Na2B 97.12(6) . 2_766 ?
O2B Na3B C31B 119.08(8) 2_766 . ?
O3B Na3B C31B 22.91(7) . . ?
O601 Na3B C31B 86.62(9) . . ?
O1B Na3B C31B 107.05(8) . . ?
C3B Na3B C31B 95.84(8) . . ?
C2B Na3B C31B 68.32(7) . . ?
Na2B Na3B C31B 129.19(6) 2_766 . ?
O2B Na3B Na1B 49.62(6) 2_766 2_766 ?
O3B Na3B Na1B 46.96(5) . 2_766 ?
O601 Na3B Na1B 124.52(8) . 2_766 ?
O1B Na3B Na1B 114.31(6) . 2_766 ?
C3B Na3B Na1B 137.10(7) . 2_766 ?
C2B Na3B Na1B 125.21(6) . 2_766 ?
Na2B Na3B Na1B 83.39(4) 2_766 2_766 ?
C31B Na3B Na1B 69.73(6) . 2_766 ?
O2B Na3B Na2B 87.30(6) 2_766 . ?
O3B Na3B Na2B 27.90(5) . . ?
O601 Na3B Na2B 127.32(9) . . ?
O1B Na3B Na2B 85.72(6) . . ?
C3B Na3B Na2B 94.24(7) . . ?
C2B Na3B Na2B 77.06(6) . . ?
Na2B Na3B Na2B 89.31(4) 2_766 . ?
C31B Na3B Na2B 40.75(5) . . ?
Na1B Na3B Na2B 48.15(3) 2_766 . ?
O2B Na3B Na1B 86.54(6) 2_766 . ?
O3B Na3B Na1B 86.43(6) . . ?
O601 Na3B Na1B 140.43(8) . . ?
O1B Na3B Na1B 27.06(5) . . ?
C3B Na3B Na1B 48.43(6) . . ?
C2B Na3B Na1B 55.69(5) . . ?
Na2B Na3B Na1B 48.17(3) 2_766 . ?
C31B Na3B Na1B 88.32(6) . . ?
Na1B Na3B Na1B 89.82(4) 2_766 . ?
Na2B Na3B Na1B 59.44(3) . . ?
C3B O1B Na2B 159.32(17) . 2_766 ?
C3B O1B Na1B 114.04(16) . . ?
Na2B O1B Na1B 85.73(7) 2_766 . ?
C3B O1B Na3B 89.17(15) . . ?
Na2B O1B Na3B 83.59(7) 2_766 . ?
Na1B O1B Na3B 125.31(9) . . ?
C17B O2B Na3B 158.03(17) . 2_766 ?
C17B O2B Na2B 116.41(16) . . ?
Na3B O2B Na2B 85.00(7) 2_766 . ?
C17B O2B Na1B 87.61(15) . . ?
Na3B O2B Na1B 83.86(7) 2_766 . ?
Na2B O2B Na1B 123.69(9) . . ?
C31B O3B Na1B 157.91(17) . 2_766 ?
C31B O3B Na3B 115.19(16) . . ?
Na1B O3B Na3B 85.77(7) 2_766 . ?
C31B O3B Na2B 89.00(15) . . ?
Na1B O3B Na2B 83.70(7) 2_766 . ?
Na3B O3B Na2B 125.33(9) . . ?
C30B C1B C16B 113.2(2) . . ?
C30B C1B C2B 111.7(2) . . ?
C16B C1B C2B 112.3(2) . . ?
C15B C2B C3B 119.9(2) . . ?
C15B C2B C1B 120.5(2) . . ?
C3B C2B C1B 119.5(2) . . ?
C15B C2B Na3B 128.37(18) . . ?
C3B C2B Na3B 63.02(14) . . ?
C1B C2B Na3B 81.53(14) . . ?
O1B C3B C2B 120.1(2) . . ?
O1B C3B C4B 122.3(2) . . ?
C2B C3B C4B 117.6(2) . . ?
O1B C3B Na3B 61.15(13) . . ?
C2B C3B Na3B 88.92(16) . . ?
C4B C3B Na3B 119.37(18) . . ?
O1B C3B Na1B 42.87(12) . . ?
C2B C3B Na1B 93.60(16) . . ?
C4B C3B Na1B 134.78(19) . . ?
Na3B C3B Na1B 91.13(8) . . ?
C9B C4B C3B 119.0(3) . . ?
C9B C4B C5B 119.7(3) . . ?
C3B C4B C5B 121.2(3) . . ?
C4B C5B C7B 112.6(3) . . ?
C4B C5B C8B 108.2(3) . . ?
C7B C5B C8B 107.8(3) . . ?
C4B C5B C6B 111.7(3) . . ?
C7B C5B C6B 106.0(3) . . ?
C8B C5B C6B 110.5(3) . . ?
C10B C9B C4B 123.5(3) . . ?
C15B C10B C9B 116.5(3) . . ?
C15B C10B C11B 119.7(3) . . ?
C9B C10B C11B 123.7(3) . . ?
C13B C11B C14B 108.1(3) . . ?
C13B C11B C12B 108.4(3) . . ?
C14B C11B C12B 108.9(3) . . ?
C13B C11B C10B 112.6(3) . . ?
C14B C11B C10B 109.6(3) . . ?
C12B C11B C10B 109.2(3) . . ?
C10B C15B C2B 123.4(3) . . ?
C29B C16B C17B 119.6(2) . . ?
C29B C16B C1B 120.9(2) . . ?
C17B C16B C1B 119.5(2) . . ?
C29B C16B Na1B 125.63(18) . . ?
C17B C16B Na1B 63.72(15) . . ?
C1B C16B Na1B 80.88(14) . . ?
O2B C17B C16B 119.9(2) . . ?
O2B C17B C18B 122.2(2) . . ?
C16B C17B C18B 117.9(2) . . ?
O2B C17B Na1B 62.56(13) . . ?
C16B C17B Na1B 87.85(16) . . ?
C18B C17B Na1B 118.94(19) . . ?
O2B C17B Na2B 41.03(12) . . ?
C16B C17B Na2B 93.84(16) . . ?
C18B C17B Na2B 135.85(19) . . ?
Na1B C17B Na2B 90.09(8) . . ?
C23B C18B C17B 118.8(2) . . ?
C23B C18B C19B 120.1(2) . . ?
C17B C18B C19B 121.1(3) . . ?
C20B C19B C21B 107.0(3) . . ?
C20B C19B C18B 109.6(3) . . ?
C21B C19B C18B 113.0(3) . . ?
C20B C19B C22B 110.3(3) . . ?
C21B C19B C22B 106.5(3) . . ?
C18B C19B C22B 110.4(3) . . ?
C24B C23B C18B 123.9(3) . . ?
C29B C24B C23B 116.3(3) . . ?
C29B C24B C25B 120.1(3) . . ?
C23B C24B C25B 123.6(3) . . ?
C28B C25B C26B 108.0(3) . . ?
C28B C25B C27B 107.9(3) . . ?
C26B C25B C27B 109.4(3) . . ?
C28B C25B C24B 112.2(3) . . ?
C26B C25B C24B 110.1(3) . . ?
C27B C25B C24B 109.3(3) . . ?
C24B C29B C16B 123.3(3) . . ?
C43B C30B C31B 119.9(2) . . ?
C43B C30B C1B 120.8(2) . . ?
C31B C30B C1B 119.3(2) . . ?
C43B C30B Na2B 128.82(18) . . ?
C31B C30B Na2B 63.96(14) . . ?
C1B C30B Na2B 80.42(14) . . ?
O3B C31B C32B 122.1(2) . . ?
O3B C31B C30B 119.9(2) . . ?
C32B C31B C30B 117.9(2) . . ?
O3B C31B Na2B 61.47(13) . . ?
C32B C31B Na2B 119.67(19) . . ?
C30B C31B Na2B 87.82(16) . . ?
O3B C31B Na3B 41.90(12) . . ?
C32B C31B Na3B 134.04(19) . . ?
C30B C31B Na3B 94.91(17) . . ?
Na2B C31B Na3B 90.84(8) . . ?
C37B C32B C31B 119.0(3) . . ?
C37B C32B C33B 119.8(3) . . ?
C31B C32B C33B 121.2(3) . . ?
C36B C33B C35B 106.5(3) . . ?
C36B C33B C34B 111.0(3) . . ?
C35B C33B C34B 107.4(3) . . ?
C36B C33B C32B 109.9(3) . . ?
C35B C33B C32B 112.3(3) . . ?
C34B C33B C32B 109.7(3) . . ?
C32B C37B C38B 123.9(3) . . ?
C43B C38B C37B 116.4(3) . . ?
C43B C38B C39B 123.6(3) . . ?
C37B C38B C39B 120.0(3) . . ?
C41B C39B C38B 112.1(3) . . ?
C41B C39B C42B 107.9(3) . . ?
C38B C39B C42B 110.9(3) . . ?
C41B C39B C40B 108.4(3) . . ?
C38B C39B C40B 108.5(3) . . ?
C42B C39B C40B 108.9(3) . . ?
C38B C43B C30B 122.8(3) . . ?
C401 O401 Na1B 121.1(3) . . ?
O401 C401 C402 125.0(4) . . ?
C403 C402 C401 120.5(4) . . ?
C402 C403 C404 127.9(3) . . ?
C409 C404 C405 116.7(4) . . ?
C409 C404 C403 123.1(4) . . ?
C405 C404 C403 120.2(4) . . ?
C404 C405 C406 121.5(4) . . ?
C407 C406 C405 120.6(4) . . ?
C408 C407 C406 118.5(4) . . ?
C407 C408 C409 120.6(5) . . ?
C404 C409 C408 122.1(4) . . ?
C501 O501 Na2B 145.5(3) . . ?
O501 C501 C502 125.2(4) . . ?
C503 C502 C501 120.8(4) . . ?
C502 C503 C504 127.7(4) . . ?
C505 C504 C509 118.0(4) . . ?
C505 C504 C503 120.6(4) . . ?
C509 C504 C503 121.4(4) . . ?
C506 C505 C504 121.9(6) . . ?
C505 C506 C507 119.3(5) . . ?
C506 C507 C508 120.4(5) . . ?
C509 C508 C507 119.4(6) . . ?
C508 C509 C504 121.0(5) . . ?
C601 O601 Na3B 124.9(3) . . ?
O601 C601 C602 124.8(4) . . ?
C603 C602 C601 121.7(4) . . ?
C602 C603 C604 128.2(4) . . ?
C605 C604 C609 119.5(4) . . ?
C605 C604 C603 122.0(4) . . ?
C609 C604 C603 118.5(4) . . ?
C604 C605 C606 120.1(5) . . ?
C607 C606 C605 119.7(6) . . ?
C606 C607 C608 120.0(5) . . ?
C609 C608 C607 120.3(6) . . ?
C608 C609 C604 120.4(6) . . ?
C93A O91 C91 119.8(14) . . ?
C93A O91 C93B 36.8(15) . . ?
C91 O91 C93B 113.3(12) . . ?
C92 C91 O91 114.3(7) . . ?
C94A C93A O91 118(2) . . ?
C94B C93B O91 112(2) . . ?

loop_
_geom_bond_atom_site_label_1
_geom_bond_atom_site_label_2
_geom_bond_distance
_geom_bond_site_symmetry_2
_geom_bond_publ_flag
Na1 O3 2.271(2) 2_657 ?
Na1 O1 2.307(2) . ?
Na1 O101 2.326(3) . ?
Na1 O2 2.408(2) . ?
Na1 C17 2.651(3) . ?
Na1 C16 2.947(3) . ?
Na1 Na2 3.0928(15) 2_657 ?
Na1 Na3 3.1477(16) 2_657 ?
Na1 Na3 4.1800(16) . ?
Na2 O1 2.241(2) 2_657 ?
Na2 O2 2.299(2) . ?
Na2 O201 2.320(3) . ?
Na2 O3 2.388(2) . ?
Na2 C31 2.675(3) . ?
Na2 C30 2.974(3) . ?
Na2 Na1 3.0928(15) 2_657 ?
Na2 C201 3.118(4) . ?
Na2 C17 3.127(3) . ?
Na2 Na3 3.1298(16) 2_657 ?
Na2 Na3 4.1319(16) . ?
Na3 O2 2.258(2) 2_657 ?
Na3 O3 2.324(2) . ?
Na3 O301 2.327(3) . ?
Na3 O1 2.436(2) . ?
Na3 C3 2.666(3) . ?
Na3 C2 2.894(3) . ?
Na3 C1 3.067(3) . ?
Na3 C31 3.127(3) . ?
Na3 Na2 3.1298(16) 2_657 ?
Na3 Na1 3.1477(16) 2_657 ?
O1 C3 1.339(3) . ?
O1 Na2 2.241(2) 2_657 ?
O2 C17 1.338(3) . ?
O2 Na3 2.258(2) 2_657 ?
O3 C31 1.335(3) . ?
O3 Na1 2.271(2) 2_657 ?
C1 C16 1.529(4) . ?
C1 C30 1.537(4) . ?
C1 C2 1.539(4) . ?
C2 C15 1.401(4) . ?
C2 C3 1.428(4) . ?
C3 C4 1.436(4) . ?
C4 C9 1.393(4) . ?
C4 C5 1.542(4) . ?
C5 C8 1.531(5) . ?
C5 C7 1.542(5) . ?
C5 C6 1.548(4) . ?
C9 C10 1.398(4) . ?
C10 C15 1.388(4) . ?
C10 C11 1.543(4) . ?
C11 C14 1.535(5) . ?
C11 C12 1.536(5) . ?
C11 C13 1.536(5) . ?
C16 C29 1.405(4) . ?
C16 C17 1.419(4) . ?
C17 C18 1.437(4) . ?
C18 C23 1.391(4) . ?
C18 C19 1.542(4) . ?
C19 C22 1.532(5) . ?
C19 C21 1.540(4) . ?
C19 C20 1.543(5) . ?
C23 C24 1.407(4) . ?
C24 C29 1.389(4) . ?
C24 C25 1.537(4) . ?
C25 C26 1.529(5) . ?
C25 C28 1.535(5) . ?
C25 C27 1.543(5) . ?
C30 C43 1.401(4) . ?
C30 C31 1.425(4) . ?
C31 C32 1.440(4) . ?
C32 C37 1.389(4) . ?
C32 C33 1.548(4) . ?
C33 C35 1.539(4) . ?
C33 C36 1.541(5) . ?
C33 C34 1.543(5) . ?
C37 C38 1.400(4) . ?
C38 C43 1.392(4) . ?
C38 C39 1.534(4) . ?
C39 C42 1.535(5) . ?
C39 C40 1.537(5) . ?
C39 C41 1.544(5) . ?
O101 C101 1.217(5) . ?
C101 C102 1.455(5) . ?
C102 C103 1.331(5) . ?
C103 C104 1.467(5) . ?
C104 C105 1.374(6) . ?
C104 C109 1.380(6) . ?
C105 C106 1.399(6) . ?
C106 C107 1.357(7) . ?
C107 C108 1.345(7) . ?
C108 C109 1.376(7) . ?
O201 C201 1.211(4) . ?
C201 C202 1.457(5) . ?
C202 C203 1.337(5) . ?
C203 C204 1.467(5) . ?
C204 C205 1.393(5) . ?
C204 C209 1.400(5) . ?
C205 C206 1.382(5) . ?
C206 C207 1.380(5) . ?
C207 C208 1.380(5) . ?
C208 C209 1.384(5) . ?
O301 C301 1.217(4) . ?
C301 C302 1.457(5) . ?
C302 C303 1.324(5) . ?
C303 C304 1.467(5) . ?
C304 C309 1.387(5) . ?
C304 C305 1.401(5) . ?
C305 C306 1.386(5) . ?
C306 C307 1.382(6) . ?
C307 C308 1.372(6) . ?
C308 C309 1.391(5) . ?
Na1B O3B 2.286(2) 2_766 ?
Na1B O1B 2.322(2) . ?
Na1B O401 2.335(3) . ?
Na1B O2B 2.390(2) . ?
Na1B C17B 2.691(3) . ?
Na1B C16B 2.999(3) . ?
Na1B C3B 3.117(3) . ?
Na1B Na2B 3.1193(16) 2_766 ?
Na1B Na3B 3.1197(15) 2_766 ?
Na1B Na2B 4.1285(16) . ?
Na1B Na3B 4.1653(16) . ?
Na2B O1B 2.263(2) 2_766 ?
Na2B O501 2.264(3) . ?
Na2B O2B 2.292(2) . ?
Na2B O3B 2.388(2) . ?
Na2B C31B 2.717(3) . ?
Na2B C30B 3.022(3) . ?
Na2B Na3B 3.0869(16) 2_766 ?
Na2B Na1B 3.1193(16) 2_766 ?
Na2B C17B 3.127(3) . ?
Na2B Na3B 4.1624(16) . ?
Na3B O2B 2.277(2) 2_766 ?
Na3B O3B 2.298(2) . ?
Na3B O601 2.321(3) . ?
Na3B O1B 2.367(2) . ?
Na3B C3B 2.702(3) . ?
Na3B C2B 3.032(3) . ?
Na3B Na2B 3.0869(16) 2_766 ?
Na3B C31B 3.114(3) . ?
Na3B Na1B 3.1197(15) 2_766 ?
O1B C3B 1.338(3) . ?
O1B Na2B 2.263(2) 2_766 ?
O2B C17B 1.339(3) . ?
O2B Na3B 2.277(2) 2_766 ?
O3B C31B 1.340(3) . ?
O3B Na1B 2.286(2) 2_766 ?
C1B C30B 1.537(4) . ?
C1B C16B 1.539(3) . ?
C1B C2B 1.540(4) . ?
C2B C15B 1.391(4) . ?
C2B C3B 1.426(4) . ?
C3B C4B 1.438(4) . ?
C4B C9B 1.400(4) . ?
C4B C5B 1.537(4) . ?
C5B C7B 1.541(5) . ?
C5B C8B 1.543(5) . ?
C5B C6B 1.544(5) . ?
C9B C10B 1.392(4) . ?
C10B C15B 1.389(4) . ?
C10B C11B 1.541(4) . ?
C11B C13B 1.531(4) . ?
C11B C14B 1.532(5) . ?
C11B C12B 1.539(5) . ?
C16B C29B 1.397(4) . ?
C16B C17B 1.428(4) . ?
C17B C18B 1.434(4) . ?
C18B C23B 1.400(4) . ?
C18B C19B 1.535(4) . ?
C19B C20B 1.533(5) . ?
C19B C21B 1.534(4) . ?
C19B C22B 1.536(5) . ?
C23B C24B 1.392(4) . ?
C24B C29B 1.391(4) . ?
C24B C25B 1.542(4) . ?
C25B C28B 1.529(4) . ?
C25B C26B 1.532(5) . ?
C25B C27B 1.537(5) . ?
C30B C43B 1.399(4) . ?
C30B C31B 1.430(4) . ?
C31B C32B 1.427(4) . ?
C32B C37B 1.391(4) . ?
C32B C33B 1.542(4) . ?
C33B C36B 1.532(5) . ?
C33B C35B 1.542(5) . ?
C33B C34B 1.541(5) . ?
C37B C38B 1.402(4) . ?
C38B C43B 1.388(4) . ?
C38B C39B 1.536(4) . ?
C39B C41B 1.526(5) . ?
C39B C42B 1.539(5) . ?
C39B C40B 1.540(5) . ?
O401 C401 1.226(5) . ?
C401 C402 1.449(5) . ?
C402 C403 1.331(5) . ?
C403 C404 1.463(5) . ?
C404 C409 1.370(6) . ?
C404 C405 1.374(5) . ?
C405 C406 1.385(7) . ?
C406 C407 1.381(7) . ?
C407 C408 1.346(6) . ?
C408 C409 1.392(6) . ?
O501 C501 1.223(4) . ?
C501 C502 1.441(5) . ?
C502 C503 1.335(5) . ?
C503 C504 1.454(6) . ?
C504 C505 1.388(6) . ?
C504 C509 1.389(6) . ?
C505 C506 1.366(8) . ?
C506 C507 1.380(9) . ?
C507 C508 1.386(8) . ?
C508 C509 1.379(7) . ?
O601 C601 1.213(5) . ?
C601 C602 1.450(5) . ?
C602 C603 1.327(5) . ?
C603 C604 1.465(5) . ?
C604 C605 1.385(6) . ?
C604 C609 1.390(6) . ?
C605 C606 1.397(6) . ?
C606 C607 1.380(9) . ?
C607 C608 1.388(9) . ?
C608 C609 1.370(7) . ?
O91 C93A 1.399(11) . ?
O91 C91 1.407(7) . ?
O91 C93B 1.430(11) . ?
C91 C92 1.349(12) . ?
C93A C94A 1.278(14) . ?
C93B C94B 1.306(14) . ?
